data_7154490
loop_
_publ_author_name
'Cao, Liping'
'\<Skalamera, \/Dani'
'Zavalij, Peter Y.'
'Hosta\<s, Ji\<r\'i'
'Hobza, Pavel'
'Mlinari\'c-Majerski, Kata'
'Glaser, Robert'
'Isaacs, Lyle'

_publ_section_title
;
 Influence of hydrophobic residues on the binding of CB[7] toward
 diammonium ions of common ammoniumammonium distance.
;
_journal_issue 22
_journal_name_full 'Organic &amp; biomolecular chemistry'
_journal_page_first 6249
_journal_page_last 6254
_journal_paper_doi 10.1039/c5ob00784d
_journal_volume 13
_journal_year 2015
_chemical_formula_moiety 'C42 H42 N28 O14, C14 H30 N2, 2(I), 15.5(H2 O)'
_chemical_formula_sum 'C56 H103 I2 N30 O29.5'
_chemical_formula_weight 1923.60
_chemical_name_common CB7
_chemical_name_systematic
;
CB7
;
_space_group_crystal_system orthorhombic
_space_group_IT_number 61
_space_group_name_Hall '-P 2ac 2ab'
_space_group_name_H-M_alt 'P b c a'
_symmetry_cell_setting orthorhombic
_symmetry_space_group_name_Hall '-P 2ac 2ab'
_symmetry_space_group_name_H-M 'P b c a'
_atom_sites_solution_hydrogens mixed
_atom_sites_solution_primary direct
_atom_sites_solution_secondary difmap
_audit_creation_method 'SHELXL-2012 & ZCIF'
_audit_update_record
;
2015-03-31 deposited with the CCDC.
2015-04-28 downloaded from the CCDC.
;
_cell_angle_alpha 90
_cell_angle_beta 90
_cell_angle_gamma 90
_cell_formula_units_Z 16
_cell_length_a 23.7902(19)
_cell_length_b 30.832(2)
_cell_length_c 43.420(3)
_cell_measurement_reflns_used 123523
_cell_measurement_temperature 150(2)
_cell_measurement_theta_max 27.8
_cell_measurement_theta_min 2.3
_cell_volume 31849(4)
_computing_cell_refinement Apex2
_computing_data_collection 'Apex2 (Bruker, 2010)'
_computing_data_reduction 'Apex2, Saint'
_computing_molecular_graphics 'XSHEL (Bruker, 2004)'
_computing_publication_material 'Apex2, SHELXL-2012'
_computing_structure_refinement 'ShelXL-2012 (Sheldrick, 2012)'
_computing_structure_solution 'ShelXS-97 (Sheldrick, 2008)'
_diffrn_ambient_temperature 150(2)
_diffrn_detector 'CCD area detector'
_diffrn_detector_area_resol_mean 8.333
_diffrn_measured_fraction_theta_full 1.000
_diffrn_measured_fraction_theta_max 0.999
_diffrn_measurement_device_type 'Bruker Smart Apex II diffractometer'
_diffrn_measurement_method '\f and \w scans'
_diffrn_measurement_specimen_support 'MiTeGen loop'
_diffrn_orient_matrix_type standard
_diffrn_orient_matrix_UB_11 -0.0130158
_diffrn_orient_matrix_UB_12 -0.0046513
_diffrn_orient_matrix_UB_13 0.0216463
_diffrn_orient_matrix_UB_21 -0.0333505
_diffrn_orient_matrix_UB_22 -0.0163864
_diffrn_orient_matrix_UB_23 -0.0077963
_diffrn_orient_matrix_UB_31 0.0220176
_diffrn_orient_matrix_UB_32 -0.0275974
_diffrn_orient_matrix_UB_33 0.0009815
_diffrn_radiation_monochromator graphite
_diffrn_radiation_type MoK\a
_diffrn_radiation_wavelength 0.71073
_diffrn_reflns_av_R_equivalents 0.0348
_diffrn_reflns_av_unetI/netI 0.0182
_diffrn_reflns_Laue_measured_fraction_full 1.000
_diffrn_reflns_Laue_measured_fraction_max 0.999
_diffrn_reflns_limit_h_max 30
_diffrn_reflns_limit_h_min -30
_diffrn_reflns_limit_k_max 39
_diffrn_reflns_limit_k_min -39
_diffrn_reflns_limit_l_max 56
_diffrn_reflns_limit_l_min -55
_diffrn_reflns_number 387513
_diffrn_reflns_point_group_measured_fraction_full 1.000
_diffrn_reflns_point_group_measured_fraction_max 0.999
_diffrn_reflns_theta_full 26.500
_diffrn_reflns_theta_max 27.500
_diffrn_reflns_theta_min 1.774
_diffrn_source 'sealed tube'
_exptl_absorpt_coefficient_mu 0.890
_exptl_absorpt_correction_T_max 0.739
_exptl_absorpt_correction_T_min 0.650
_exptl_absorpt_correction_type multi-scan
_exptl_absorpt_process_details 'SADABS (Sheldrick, 2008)'
_exptl_crystal_colour yellow
_exptl_crystal_density_diffrn 1.605
_exptl_crystal_density_method 'not measured'
_exptl_crystal_description pyramid
_exptl_crystal_F_000 15866
_exptl_crystal_recrystallization_method 'Re-crystallisation from solvent: H2O'
_exptl_crystal_size_max 0.54
_exptl_crystal_size_mid 0.49
_exptl_crystal_size_min 0.34
_refine_diff_density_max 1.408
_refine_diff_density_min -0.928
_refine_diff_density_rms 0.083
_refine_ls_extinction_method none
_refine_ls_goodness_of_fit_ref 1.044
_refine_ls_hydrogen_treatment mixed
_refine_ls_matrix_type full
_refine_ls_number_parameters 2620
_refine_ls_number_reflns 36544
_refine_ls_number_restraints 2546
_refine_ls_restrained_S_all 1.087
_refine_ls_R_factor_all 0.0530
_refine_ls_R_factor_gt 0.0404
_refine_ls_shift/su_max 0.006
_refine_ls_shift/su_mean 0.000
_refine_ls_structure_factor_coef Fsqd
_refine_ls_weighting_details
;
 w=1/[\s^2^(Fo^2^)+(0.0500P)^2^+60.0000P]
 where P=(Fo^2^+2Fc^2^)/3
;
_refine_ls_weighting_scheme calc
_refine_ls_wR_factor_gt 0.1026
_refine_ls_wR_factor_ref 0.1117
_reflns_Friedel_coverage 0.000
_reflns_number_gt 30006
_reflns_number_total 36544
_reflns_threshold_expression 'I > 2\s(I)'
_cod_data_source_file c5ob00784d2.cif
_cod_data_source_block 2547
_cod_depositor_comments
;
The following automatic conversions were performed:

'_symmetry_cell_setting' value 'Orthorhombic' changed to
'orthorhombic' according to
/usr/data/users/saulius/crontab/automatic-downloads/rss-feeds/RSC/lib/dictionaries/cif_core.dic
dictionary named 'cif_core.dic' version 2.4.2 from 2011-04-26.

Automatic conversion script
Id: cif_fix_values 3271 2015-04-21 07:52:19Z andrius 

 Adding full bibliography for 7154490--7154491.cif.
;
_cod_original_cell_volume 31848(4)
_cod_original_sg_symbol_H-M Pbca
_cod_database_code 7154490
_shelx_space_group_comment
;
The symmetry employed for this shelxl refinement is uniquely defined
by the following loop, which should always be used as a source of
symmetry information in preference to the above space-group names.
They are only intended as comments.
;
_shelx_estimated_absorpt_t_min 0.645
_shelx_estimated_absorpt_t_max 0.752

loop_
_space_group_symop_operation_xyz
'x, y, z'
'-x+1/2, -y, z+1/2'
'-x, y+1/2, -z+1/2'
'x+1/2, -y+1/2, -z'
'-x, -y, -z'
'x-1/2, y, -z-1/2'
'x, -y-1/2, z-1/2'
'-x-1/2, y-1/2, z'

loop_
_atom_site_label
_atom_site_type_symbol
_atom_site_fract_x
_atom_site_fract_y
_atom_site_fract_z
_atom_site_U_iso_or_equiv
_atom_site_adp_type
_atom_site_occupancy
_atom_site_site_symmetry_order
_atom_site_calc_flag
_atom_site_refinement_flags_posn
_atom_site_refinement_flags_adp
_atom_site_refinement_flags_occupancy
_atom_site_disorder_assembly
_atom_site_disorder_group
I1 I 0.84606(2) 0.45920(2) 0.60712(2) 0.03263(5) Uani 1 1 d . . . . .
I2 I 1.11404(2) 0.51004(2) 0.76416(2) 0.03202(5) Uani 1 1 d . . . . .
I3 I 0.91513(2) 0.41965(2) 0.71899(2) 0.03875(6) Uani 1 1 d . . . . .
I4 I 0.63292(2) 0.50055(2) 0.62044(2) 0.04436(6) Uani 1 1 d . . . . .
N11A N 0.18728(10) 0.55629(8) 0.58561(5) 0.0301(5) Uani 0.590(3) 1 d D U P A 1
C12A C 0.15805(19) 0.51561(15) 0.57411(13) 0.0363(11) Uani 0.590(3) 1 d D U P A 1
H12A H 0.1315 0.5234 0.5574 0.044 Uiso 0.590(3) 1 calc R U P A 1
H12B H 0.1361 0.5026 0.5911 0.044 Uiso 0.590(3) 1 calc R U P A 1
C13A C 0.2001(2) 0.48233(18) 0.56205(14) 0.0348(12) Uani 0.590(3) 1 d D U P A 1
H13A H 0.2178 0.4937 0.5430 0.042 Uiso 0.590(3) 1 calc R U P A 1
H13B H 0.1798 0.4553 0.5567 0.042 Uiso 0.590(3) 1 calc R U P A 1
C14A C 0.2461(3) 0.47181(19) 0.58553(16) 0.0331(13) Uani 0.590(3) 1 d D U P A 1
H14A H 0.2274 0.4576 0.6035 0.040 Uiso 0.590(3) 1 calc R U P A 1
C15A C 0.2729(2) 0.51339(17) 0.59715(12) 0.0341(11) Uani 0.590(3) 1 d D U P A 1
H15A H 0.2997 0.5061 0.6138 0.041 Uiso 0.590(3) 1 calc R U P A 1
H15B H 0.2945 0.5267 0.5801 0.041 Uiso 0.590(3) 1 calc R U P A 1
C16A C 0.2312(4) 0.5463(3) 0.60927(18) 0.0351(7) Uani 0.590(3) 1 d D U P A 1
H16A H 0.2130 0.5348 0.6281 0.042 Uiso 0.590(3) 1 calc R U P A 1
H16B H 0.2513 0.5733 0.6149 0.042 Uiso 0.590(3) 1 calc R U P A 1
C17A C 0.1421(2) 0.58438(19) 0.59970(13) 0.0403(13) Uani 0.590(3) 1 d D U P A 1
H17A H 0.1586 0.6120 0.6063 0.060 Uiso 0.590(3) 1 calc R U P A 1
H17B H 0.1259 0.5695 0.6175 0.060 Uiso 0.590(3) 1 calc R U P A 1
H17C H 0.1127 0.5899 0.5844 0.060 Uiso 0.590(3) 1 calc R U P A 1
C18A C 0.2108(2) 0.58125(18) 0.55880(11) 0.0378(12) Uani 0.590(3) 1 d D U P A 1
H18A H 0.2306 0.6070 0.5664 0.057 Uiso 0.590(3) 1 calc R U P A 1
H18B H 0.1800 0.5902 0.5452 0.057 Uiso 0.590(3) 1 calc R U P A 1
H18C H 0.2370 0.5628 0.5473 0.057 Uiso 0.590(3) 1 calc R U P A 1
N21A N 0.34739(10) 0.35183(8) 0.57593(6) 0.0374(6) Uani 0.590(3) 1 d D U P A 1
C22A C 0.37622(19) 0.39456(15) 0.58665(12) 0.0346(10) Uani 0.590(3) 1 d D U P A 1
H22A H 0.4029 0.3880 0.6035 0.042 Uiso 0.590(3) 1 calc R U P A 1
H22B H 0.3978 0.4071 0.5693 0.042 Uiso 0.590(3) 1 calc R U P A 1
C23A C 0.3332(2) 0.42735(19) 0.59778(13) 0.0341(12) Uani 0.590(3) 1 d D U P A 1
H23A H 0.3531 0.4539 0.6047 0.041 Uiso 0.590(3) 1 calc R U P A 1
H23B H 0.3131 0.4152 0.6158 0.041 Uiso 0.590(3) 1 calc R U P A 1
C24A C 0.2901(2) 0.43975(16) 0.57299(13) 0.0319(10) Uani 0.590(3) 1 d D U P A 1
H24A H 0.3109 0.4548 0.5561 0.038 Uiso 0.590(3) 1 calc R U P A 1
C25A C 0.2646(2) 0.39880(17) 0.55954(14) 0.0353(12) Uani 0.590(3) 1 d D U P A 1
H25A H 0.2409 0.4066 0.5417 0.042 Uiso 0.590(3) 1 calc R U P A 1
H25B H 0.2401 0.3851 0.5752 0.042 Uiso 0.590(3) 1 calc R U P A 1
C26A C 0.3088(3) 0.3663(2) 0.54929(14) 0.0393(15) Uani 0.590(3) 1 d D U P A 1
H26A H 0.3320 0.3794 0.5328 0.047 Uiso 0.590(3) 1 calc R U P A 1
H26B H 0.2898 0.3405 0.5406 0.047 Uiso 0.590(3) 1 calc R U P A 1
C27A C 0.3938(2) 0.3265(2) 0.56037(14) 0.0463(14) Uani 0.590(3) 1 d D U P A 1
H27A H 0.4229 0.3193 0.5755 0.069 Uiso 0.590(3) 1 calc R U P A 1
H27B H 0.4103 0.3441 0.5439 0.069 Uiso 0.590(3) 1 calc R U P A 1
H27C H 0.3784 0.2997 0.5517 0.069 Uiso 0.590(3) 1 calc R U P A 1
C28A C 0.3195(2) 0.3281(2) 0.59860(12) 0.0438(14) Uani 0.590(3) 1 d D U P A 1
H28A H 0.3049 0.3012 0.5897 0.066 Uiso 0.590(3) 1 calc R U P A 1
H28B H 0.2883 0.3453 0.6068 0.066 Uiso 0.590(3) 1 calc R U P A 1
H28C H 0.3457 0.3212 0.6153 0.066 Uiso 0.590(3) 1 calc R U P A 1
N11C N 0.18728(10) 0.55629(8) 0.58561(5) 0.0301(5) Uani 0.410(3) 1 d D U P A 2
C12C C 0.2115(3) 0.5381(2) 0.55562(14) 0.0410(15) Uani 0.410(3) 1 d D U P A 2
H12C H 0.1846 0.5439 0.5387 0.049 Uiso 0.410(3) 1 calc R U P A 2
H12D H 0.2469 0.5536 0.5508 0.049 Uiso 0.410(3) 1 calc R U P A 2
C13C C 0.2232(4) 0.4899(2) 0.55694(18) 0.0378(17) Uani 0.410(3) 1 d D U P A 2
H13C H 0.2393 0.4806 0.5370 0.045 Uiso 0.410(3) 1 calc R U P A 2
H13D H 0.1872 0.4743 0.5597 0.045 Uiso 0.410(3) 1 calc R U P A 2
C14C C 0.2634(4) 0.4765(3) 0.58269(18) 0.0338(17) Uani 0.410(3) 1 d D U P A 2
H14C H 0.3008 0.4895 0.5778 0.041 Uiso 0.410(3) 1 calc R U P A 2
C15C C 0.2441(3) 0.4963(2) 0.61281(15) 0.0359(14) Uani 0.410(3) 1 d D U P A 2
H15C H 0.2742 0.4925 0.6283 0.043 Uiso 0.410(3) 1 calc R U P A 2
H15D H 0.2107 0.4802 0.6202 0.043 Uiso 0.410(3) 1 calc R U P A 2
C16C C 0.2295(5) 0.5440(3) 0.6107(2) 0.0351(7) Uani 0.410(3) 1 d D U P A 2
H16C H 0.2646 0.5605 0.6071 0.042 Uiso 0.410(3) 1 calc R U P A 2
H16D H 0.2142 0.5534 0.6308 0.042 Uiso 0.410(3) 1 calc R U P A 2
C17C C 0.1837(4) 0.60367(18) 0.5837(2) 0.0459(19) Uani 0.410(3) 1 d D U P A 2
H17D H 0.1576 0.6118 0.5672 0.069 Uiso 0.410(3) 1 calc R U P A 2
H17E H 0.2210 0.6156 0.5792 0.069 Uiso 0.410(3) 1 calc R U P A 2
H17F H 0.1702 0.6153 0.6034 0.069 Uiso 0.410(3) 1 calc R U P A 2
C18C C 0.1330(3) 0.5361(3) 0.5929(2) 0.0439(19) Uani 0.410(3) 1 d D U P A 2
H18D H 0.1161 0.5508 0.6106 0.066 Uiso 0.410(3) 1 calc R U P A 2
H18E H 0.1388 0.5054 0.5979 0.066 Uiso 0.410(3) 1 calc R U P A 2
H18F H 0.1079 0.5385 0.5751 0.066 Uiso 0.410(3) 1 calc R U P A 2
N21C N 0.34739(10) 0.35183(8) 0.57593(6) 0.0374(6) Uani 0.410(3) 1 d D U P A 2
C22C C 0.3296(3) 0.36820(19) 0.60906(12) 0.0289(13) Uani 0.410(3) 1 d D U P A 2
H22C H 0.2956 0.3524 0.6160 0.035 Uiso 0.410(3) 1 calc R U P A 2
H22D H 0.3602 0.3623 0.6239 0.035 Uiso 0.410(3) 1 calc R U P A 2
C23C C 0.3176(3) 0.4166(2) 0.60801(17) 0.0303(15) Uani 0.410(3) 1 d D U P A 2
H23C H 0.3525 0.4323 0.6025 0.036 Uiso 0.410(3) 1 calc R U P A 2
H23D H 0.3057 0.4266 0.6287 0.036 Uiso 0.410(3) 1 calc R U P A 2
C24C C 0.2716(3) 0.4274(2) 0.58456(15) 0.0293(13) Uani 0.410(3) 1 d D U P A 2
H24C H 0.2356 0.4140 0.5917 0.035 Uiso 0.410(3) 1 calc R U P A 2
C25C C 0.2869(4) 0.4079(2) 0.55347(15) 0.0327(16) Uani 0.410(3) 1 d D U P A 2
H25C H 0.3211 0.4224 0.5455 0.039 Uiso 0.410(3) 1 calc R U P A 2
H25D H 0.2560 0.4135 0.5387 0.039 Uiso 0.410(3) 1 calc R U P A 2
C26C C 0.2974(4) 0.3593(2) 0.5554(2) 0.0382(19) Uani 0.410(3) 1 d D U P A 2
H26C H 0.2640 0.3444 0.5639 0.046 Uiso 0.410(3) 1 calc R U P A 2
H26D H 0.3049 0.3474 0.5346 0.046 Uiso 0.410(3) 1 calc R U P A 2
C27C C 0.4019(3) 0.3661(3) 0.56787(19) 0.0426(18) Uani 0.410(3) 1 d D U P A 2
H27D H 0.4152 0.3498 0.5499 0.064 Uiso 0.410(3) 1 calc R U P A 2
H27E H 0.4275 0.3614 0.5852 0.064 Uiso 0.410(3) 1 calc R U P A 2
H27F H 0.4007 0.3971 0.5628 0.064 Uiso 0.410(3) 1 calc R U P A 2
C28C C 0.3487(3) 0.30223(18) 0.58223(18) 0.0366(16) Uani 0.410(3) 1 d D U P A 2
H28D H 0.3611 0.2870 0.5636 0.055 Uiso 0.410(3) 1 calc R U P A 2
H28E H 0.3110 0.2923 0.5879 0.055 Uiso 0.410(3) 1 calc R U P A 2
H28F H 0.3748 0.2961 0.5991 0.055 Uiso 0.410(3) 1 calc R U P A 2
N30A N 0.40269(10) 0.60608(8) 0.57172(5) 0.0270(5) Uani 1 1 d . . . . .
C31A C 0.45533(12) 0.58561(9) 0.58007(6) 0.0252(5) Uani 1 1 d . . . . .
H31A H 0.4884 0.6033 0.5735 0.030 Uiso 1 1 calc R U . . .
N32A N 0.46040(10) 0.54070(8) 0.57027(5) 0.0274(5) Uani 1 1 d . . . . .
C33A C 0.36993(12) 0.61534(8) 0.59671(7) 0.0249(5) Uani 1 1 d . . . . .
O33A O 0.32455(8) 0.63419(7) 0.59623(5) 0.0308(4) Uani 1 1 d . . . . .
C34A C 0.46096(11) 0.51218(9) 0.59466(7) 0.0261(6) Uani 1 1 d . . . . .
O34A O 0.46531(9) 0.47290(7) 0.59284(5) 0.0345(5) Uani 1 1 d . . . . .
N35A N 0.39601(10) 0.59976(8) 0.62245(5) 0.0260(5) Uani 1 1 d . . . . .
C36A C 0.45137(11) 0.58192(9) 0.61561(6) 0.0254(5) Uani 1 1 d . . . . .
H36A H 0.4820 0.5985 0.6261 0.031 Uiso 1 1 calc R U . . .
N37A N 0.45622(11) 0.53581(8) 0.62090(6) 0.0289(5) Uani 1 1 d . . . . .
C38A C 0.37924(12) 0.61326(9) 0.65330(7) 0.0269(6) Uani 1 1 d . . . . .
H38A H 0.4131 0.6226 0.6648 0.032 Uiso 1 1 calc R U . . .
H38B H 0.3539 0.6386 0.6516 0.032 Uiso 1 1 calc R U . . .
C39A C 0.45765(12) 0.51613(10) 0.65104(7) 0.0293(6) Uani 1 1 d . . . . .
H39A H 0.4812 0.5341 0.6648 0.035 Uiso 1 1 calc R U . . .
H39B H 0.4755 0.4872 0.6494 0.035 Uiso 1 1 calc R U . . .
N40A N 0.35111(10) 0.57973(8) 0.67070(6) 0.0259(5) Uani 1 1 d . . . . .
C41A C 0.38011(11) 0.54384(9) 0.68535(6) 0.0240(5) Uani 1 1 d . . . . .
H41A H 0.4095 0.5543 0.7000 0.029 Uiso 1 1 calc R U . . .
N42A N 0.40227(10) 0.51131(8) 0.66466(5) 0.0251(5) Uani 1 1 d . . . . .
C43A C 0.29447(12) 0.57943(9) 0.67605(6) 0.0239(5) Uani 1 1 d . . . . .
O43A O 0.26059(8) 0.60696(6) 0.66812(5) 0.0291(4) Uani 1 1 d . . . . .
C44A C 0.38232(11) 0.47039(9) 0.67185(7) 0.0264(6) Uani 1 1 d . . . . .
O44A O 0.40070(9) 0.43602(7) 0.66246(5) 0.0328(5) Uani 1 1 d . . . . .
N45A N 0.28221(9) 0.54240(7) 0.69241(6) 0.0252(5) Uani 1 1 d . . . . .
C46A C 0.33222(11) 0.51953(9) 0.70234(6) 0.0239(5) Uani 1 1 d . . . . .
H46A H 0.3370 0.5213 0.7252 0.029 Uiso 1 1 calc R U . . .
N47A N 0.33766(10) 0.47559(8) 0.69154(6) 0.0288(5) Uani 1 1 d . . . . .
C48A C 0.22844(12) 0.53581(9) 0.70690(7) 0.0261(6) Uani 1 1 d . . . . .
H48A H 0.2046 0.5616 0.7033 0.031 Uiso 1 1 calc R U . . .
H48B H 0.2339 0.5327 0.7294 0.031 Uiso 1 1 calc R U . . .
C49A C 0.31188(12) 0.43854(10) 0.70663(8) 0.0336(7) Uani 1 1 d . . . . .
H49A H 0.3345 0.4123 0.7022 0.040 Uiso 1 1 calc R U . . .
H49B H 0.3125 0.4433 0.7292 0.040 Uiso 1 1 calc R U . . .
N50A N 0.19963(9) 0.49769(7) 0.69530(5) 0.0233(5) Uani 1 1 d . . . . .
C51A C 0.20719(11) 0.45508(9) 0.70869(6) 0.0247(5) Uani 1 1 d . . . . .
H51A H 0.2073 0.4563 0.7317 0.030 Uiso 1 1 calc R U . . .
N52A N 0.25448(10) 0.43092(8) 0.69700(6) 0.0301(5) Uani 1 1 d . . . . .
C53A C 0.15007(11) 0.50119(8) 0.67939(6) 0.0213(5) Uani 1 1 d . . . . .
O53A O 0.13112(8) 0.53448(6) 0.66804(5) 0.0261(4) Uani 1 1 d . . . . .
C54A C 0.23899(12) 0.39456(9) 0.68092(7) 0.0304(6) Uani 1 1 d . . . . .
O54A O 0.27027(9) 0.36695(7) 0.67091(7) 0.0471(6) Uani 1 1 d . . . . .
N55A N 0.12552(9) 0.46100(7) 0.67824(5) 0.0221(4) Uani 1 1 d . . . . .
C56A C 0.15584(11) 0.42908(8) 0.69625(6) 0.0217(5) Uani 1 1 d . . . . .
H56A H 0.1322 0.4174 0.7134 0.026 Uiso 1 1 calc R U . . .
N57A N 0.18139(9) 0.39470(7) 0.67876(5) 0.0247(5) Uani 1 1 d . . . . .
C58A C 0.06793(11) 0.45548(9) 0.66819(6) 0.0236(5) Uani 1 1 d . . . . .
H58A H 0.0466 0.4405 0.6846 0.028 Uiso 1 1 calc R U . . .
H58B H 0.0508 0.4844 0.6652 0.028 Uiso 1 1 calc R U . . .
C59A C 0.14981(12) 0.35747(9) 0.66803(7) 0.0262(6) Uani 1 1 d . . . . .
H59A H 0.1761 0.3330 0.6648 0.031 Uiso 1 1 calc R U . . .
H59B H 0.1227 0.3488 0.6842 0.031 Uiso 1 1 calc R U . . .
N60A N 0.06252(10) 0.43107(7) 0.64001(5) 0.0231(5) Uani 1 1 d . . . . .
C61A C 0.06336(11) 0.38401(8) 0.63917(6) 0.0223(5) Uani 1 1 d . . . . .
H61A H 0.0385 0.3711 0.6553 0.027 Uiso 1 1 calc R U . . .
N62A N 0.11950(9) 0.36527(7) 0.63980(5) 0.0248(5) Uani 1 1 d . . . . .
C63A C 0.03916(10) 0.44887(8) 0.61396(6) 0.0210(5) Uani 1 1 d . . . . .
O63A O 0.02979(8) 0.48723(6) 0.60982(5) 0.0263(4) Uani 1 1 d . . . . .
C64A C 0.13406(12) 0.34688(9) 0.61232(6) 0.0248(5) Uani 1 1 d . . . . .
O64A O 0.17811(9) 0.32773(7) 0.60677(5) 0.0330(5) Uani 1 1 d . . . . .
N65A N 0.02829(9) 0.41578(7) 0.59374(5) 0.0229(4) Uani 1 1 d . . . . .
C66A C 0.04220(11) 0.37353(8) 0.60629(6) 0.0212(5) Uani 1 1 d . . . . .
H66A H 0.0090 0.3537 0.6066 0.025 Uiso 1 1 calc R U . . .
N67A N 0.09082(10) 0.35344(7) 0.59185(5) 0.0255(5) Uani 1 1 d . . . . .
C68A C -0.00266(11) 0.42204(9) 0.56542(6) 0.0244(5) Uani 1 1 d . . . . .
H68A H -0.0311 0.3987 0.5635 0.029 Uiso 1 1 calc R U . . .
H68B H -0.0229 0.4500 0.5666 0.029 Uiso 1 1 calc R U . . .
C69A C 0.08772(13) 0.33090(9) 0.56275(6) 0.0275(6) Uani 1 1 d . . . . .
H69A H 0.0508 0.3163 0.5612 0.033 Uiso 1 1 calc R U . . .
H69B H 0.1171 0.3082 0.5623 0.033 Uiso 1 1 calc R U . . .
N70A N 0.03220(10) 0.42195(7) 0.53816(5) 0.0244(5) Uani 1 1 d . . . . .
C71A C 0.04881(11) 0.38306(8) 0.52183(6) 0.0227(5) Uani 1 1 d . . . . .
H71A H 0.0160 0.3639 0.5172 0.027 Uiso 1 1 calc R U . . .
N72A N 0.09498(10) 0.35924(7) 0.53616(5) 0.0254(5) Uani 1 1 d . . . . .
C73A C 0.05022(11) 0.45928(9) 0.52384(6) 0.0227(5) Uani 1 1 d . . . . .
O73A O 0.04184(8) 0.49627(6) 0.53267(5) 0.0271(4) Uani 1 1 d . . . . .
C74A C 0.14059(12) 0.35570(8) 0.51719(6) 0.0239(5) Uani 1 1 d . . . . .
O74A O 0.18329(9) 0.33442(6) 0.52211(5) 0.0299(4) Uani 1 1 d . . . . .
N75A N 0.07872(9) 0.44738(7) 0.49769(5) 0.0229(4) Uani 1 1 d . . . . .
C76A C 0.07645(11) 0.40108(8) 0.49192(6) 0.0230(5) Uani 1 1 d . . . . .
H76A H 0.0535 0.3942 0.4732 0.028 Uiso 1 1 calc R U . . .
N77A N 0.13057(10) 0.37949(7) 0.49125(5) 0.0245(5) Uani 1 1 d . . . . .
C78A C 0.09355(11) 0.47904(9) 0.47426(6) 0.0231(5) Uani 1 1 d . . . . .
H78A H 0.0797 0.4688 0.4540 0.028 Uiso 1 1 calc R U . . .
H78B H 0.0746 0.5068 0.4790 0.028 Uiso 1 1 calc R U . . .
C79A C 0.16908(12) 0.38092(8) 0.46560(6) 0.0243(5) Uani 1 1 d . . . . .
H79A H 0.1471 0.3803 0.4462 0.029 Uiso 1 1 calc R U . . .
H79B H 0.1928 0.3545 0.4661 0.029 Uiso 1 1 calc R U . . .
N80A N 0.15360(9) 0.48639(7) 0.47227(5) 0.0216(4) Uani 1 1 d . . . . .
C81A C 0.18873(11) 0.46004(8) 0.45237(6) 0.0216(5) Uani 1 1 d . . . . .
H81A H 0.1716 0.4565 0.4315 0.026 Uiso 1 1 calc R U . . .
N82A N 0.20547(10) 0.41871(7) 0.46519(5) 0.0237(5) Uani 1 1 d . . . . .
C83A C 0.17695(11) 0.52637(8) 0.47772(6) 0.0225(5) Uani 1 1 d . . . . .
O83A O 0.15386(9) 0.55745(6) 0.48998(5) 0.0297(4) Uani 1 1 d . . . . .
C84A C 0.26172(11) 0.41734(8) 0.47250(6) 0.0224(5) Uani 1 1 d . . . . .
O84A O 0.28762(9) 0.38600(6) 0.48194(5) 0.0288(4) Uani 1 1 d . . . . .
N85A N 0.23145(9) 0.52557(7) 0.46733(5) 0.0236(5) Uani 1 1 d . . . . .
C86A C 0.24450(11) 0.48593(8) 0.45083(6) 0.0224(5) Uani 1 1 d . . . . .
H86A H 0.2563 0.4918 0.4291 0.027 Uiso 1 1 calc R U . . .
N87A N 0.28403(10) 0.45778(7) 0.46670(5) 0.0241(5) Uani 1 1 d . . . . .
C88A C 0.26501(12) 0.56446(9) 0.46388(7) 0.0275(6) Uani 1 1 d . . . . .
H88A H 0.2787 0.5663 0.4424 0.033 Uiso 1 1 calc R U . . .
H88B H 0.2410 0.5901 0.4678 0.033 Uiso 1 1 calc R U . . .
C89A C 0.34429(11) 0.46429(9) 0.46525(7) 0.0257(5) Uani 1 1 d . . . . .
H89A H 0.3547 0.4725 0.4439 0.031 Uiso 1 1 calc R U . . .
H89B H 0.3633 0.4365 0.4701 0.031 Uiso 1 1 calc R U . . .
N90A N 0.31254(10) 0.56563(7) 0.48452(6) 0.0263(5) Uani 1 1 d . . . . .
C91A C 0.36483(11) 0.54338(9) 0.47813(6) 0.0238(5) Uani 1 1 d . . . . .
H91A H 0.3774 0.5481 0.4564 0.029 Uiso 1 1 calc R U . . .
N92A N 0.36483(10) 0.49751(7) 0.48625(5) 0.0238(5) Uani 1 1 d . . . . .
C93A C 0.31804(12) 0.59596(9) 0.50733(7) 0.0272(6) Uani 1 1 d . . . . .
O93A O 0.28211(9) 0.62159(7) 0.51581(5) 0.0378(5) Uani 1 1 d . . . . .
C94A C 0.40350(11) 0.48814(9) 0.50865(6) 0.0232(5) Uani 1 1 d . . . . .
O94A O 0.41595(9) 0.45194(6) 0.51795(5) 0.0302(4) Uani 1 1 d . . . . .
N95A N 0.37093(10) 0.59245(8) 0.51955(5) 0.0265(5) Uani 1 1 d . . . . .
C96A C 0.40656(11) 0.56350(9) 0.50154(6) 0.0239(5) Uani 1 1 d . . . . .
H96A H 0.4375 0.5796 0.4910 0.029 Uiso 1 1 calc R U . . .
N97A N 0.42750(10) 0.52618(8) 0.51824(5) 0.0259(5) Uani 1 1 d . . . . .
C98A C 0.39277(13) 0.62391(9) 0.54140(6) 0.0275(6) Uani 1 1 d . . . . .
H98A H 0.4285 0.6358 0.5333 0.033 Uiso 1 1 calc R U . . .
H98B H 0.3657 0.6482 0.5432 0.033 Uiso 1 1 calc R U . . .
C99A C 0.47474(11) 0.52767(10) 0.53929(7) 0.0268(6) Uani 1 1 d . . . . .
H99A H 0.4923 0.4986 0.5401 0.032 Uiso 1 1 calc R U . . .
H99B H 0.5031 0.5481 0.5310 0.032 Uiso 1 1 calc R U . . .
N11B N 0.94714(12) 0.72578(9) 0.58678(7) 0.0470(7) Uani 0.621(3) 1 d D U P B 1
C12B C 0.9467(4) 0.68309(18) 0.60338(15) 0.0631(13) Uani 0.621(3) 1 d D U P B 1
H12E H 0.9857 0.6750 0.6089 0.076 Uiso 0.621(3) 1 calc R U P B 1
H12F H 0.9315 0.6604 0.5896 0.076 Uiso 0.621(3) 1 calc R U P B 1
C13B C 0.9115(3) 0.68525(18) 0.63228(15) 0.0605(15) Uani 0.621(3) 1 d D U P B 1
H13E H 0.9201 0.6592 0.6447 0.073 Uiso 0.621(3) 1 calc R U P B 1
H13F H 0.8716 0.6830 0.6260 0.073 Uiso 0.621(3) 1 calc R U P B 1
C14B C 0.9170(4) 0.7245(2) 0.65319(17) 0.0623(17) Uani 0.621(3) 1 d D U P B 1
H14B H 0.9559 0.7222 0.6617 0.075 Uiso 0.621(3) 1 calc R U P B 1
C15B C 0.9181(3) 0.7658(2) 0.63381(16) 0.0603(16) Uani 0.621(3) 1 d D U P B 1
H15E H 0.8799 0.7713 0.6257 0.072 Uiso 0.621(3) 1 calc R U P B 1
H15F H 0.9284 0.7905 0.6472 0.072 Uiso 0.621(3) 1 calc R U P B 1
C16B C 0.9587(3) 0.76394(19) 0.60714(14) 0.0611(14) Uani 0.621(3) 1 d D U P B 1
H16E H 0.9556 0.7909 0.5949 0.073 Uiso 0.621(3) 1 calc R U P B 1
H16F H 0.9976 0.7620 0.6151 0.073 Uiso 0.621(3) 1 calc R U P B 1
C17B C 0.9944(3) 0.7241(3) 0.56323(16) 0.073(2) Uani 0.621(3) 1 d D U P B 1
H17G H 0.9869 0.7010 0.5483 0.109 Uiso 0.621(3) 1 calc R U P B 1
H17H H 1.0301 0.7184 0.5737 0.109 Uiso 0.621(3) 1 calc R U P B 1
H17I H 0.9967 0.7520 0.5524 0.109 Uiso 0.621(3) 1 calc R U P B 1
C18B C 0.8940(3) 0.7297(3) 0.56910(18) 0.0673(19) Uani 0.621(3) 1 d D U P B 1
H18G H 0.8621 0.7308 0.5834 0.101 Uiso 0.621(3) 1 calc R U P B 1
H18H H 0.8898 0.7046 0.5555 0.101 Uiso 0.621(3) 1 calc R U P B 1
H18I H 0.8948 0.7564 0.5568 0.101 Uiso 0.621(3) 1 calc R U P B 1
N21B N 0.84841(13) 0.72286(11) 0.74856(8) 0.0591(8) Uani 0.621(3) 1 d D U P B 1
C22B C 0.8383(3) 0.6846(2) 0.72577(16) 0.0826(18) Uani 0.621(3) 1 d D U P B 1
H22E H 0.8405 0.6569 0.7373 0.099 Uiso 0.621(3) 1 calc R U P B 1
H22F H 0.7999 0.6871 0.7172 0.099 Uiso 0.621(3) 1 calc R U P B 1
C23B C 0.8803(3) 0.6831(2) 0.69923(16) 0.0647(16) Uani 0.621(3) 1 d D U P B 1
H23E H 0.9185 0.6778 0.7075 0.078 Uiso 0.621(3) 1 calc R U P B 1
H23F H 0.8707 0.6586 0.6854 0.078 Uiso 0.621(3) 1 calc R U P B 1
C24B C 0.8804(5) 0.7252(3) 0.68082(17) 0.0731(18) Uani 0.621(3) 1 d D U P B 1
H24B H 0.8412 0.7282 0.6727 0.088 Uiso 0.621(3) 1 calc R U P B 1
C25B C 0.8882(4) 0.7629(2) 0.70259(18) 0.0782(18) Uani 0.621(3) 1 d D U P B 1
H25E H 0.8857 0.7904 0.6909 0.094 Uiso 0.621(3) 1 calc R U P B 1
H25F H 0.9261 0.7613 0.7120 0.094 Uiso 0.621(3) 1 calc R U P B 1
C26B C 0.8435(4) 0.7629(2) 0.72831(18) 0.084(2) Uani 0.621(3) 1 d D U P B 1
H26E H 0.8481 0.7892 0.7411 0.101 Uiso 0.621(3) 1 calc R U P B 1
H26F H 0.8055 0.7638 0.7190 0.101 Uiso 0.621(3) 1 calc R U P B 1
C27B C 0.8041(3) 0.7203(4) 0.77161(18) 0.106(3) Uani 0.621(3) 1 d D U P B 1
H27G H 0.8092 0.6940 0.7840 0.159 Uiso 0.621(3) 1 calc R U P B 1
H27H H 0.7675 0.7193 0.7613 0.159 Uiso 0.621(3) 1 calc R U P B 1
H27I H 0.8059 0.7458 0.7850 0.159 Uiso 0.621(3) 1 calc R U P B 1
C28B C 0.9047(3) 0.7174(3) 0.7618(2) 0.076(2) Uani 0.621(3) 1 d D U P B 1
H28G H 0.9116 0.7404 0.7770 0.114 Uiso 0.621(3) 1 calc R U P B 1
H28H H 0.9329 0.7191 0.7455 0.114 Uiso 0.621(3) 1 calc R U P B 1
H28I H 0.9072 0.6891 0.7720 0.114 Uiso 0.621(3) 1 calc R U P B 1
N11D N 0.94714(12) 0.72578(9) 0.58678(7) 0.0470(7) Uani 0.379(3) 1 d D U P B 2
C12D C 0.9583(6) 0.6878(3) 0.6082(2) 0.0631(13) Uani 0.379(3) 1 d D U P B 2
H12G H 0.9960 0.6758 0.6036 0.076 Uiso 0.379(3) 1 calc R U P B 2
H12H H 0.9303 0.6648 0.6041 0.076 Uiso 0.379(3) 1 calc R U P B 2
C13D C 0.9557(5) 0.7000(4) 0.6422(2) 0.071(2) Uani 0.379(3) 1 d D U P B 2
H13G H 0.9881 0.7190 0.6469 0.085 Uiso 0.379(3) 1 calc R U P B 2
H13H H 0.9599 0.6733 0.6546 0.085 Uiso 0.379(3) 1 calc R U P B 2
C14D C 0.9020(6) 0.7231(5) 0.6523(3) 0.066(2) Uani 0.379(3) 1 d D U P B 2
H14D H 0.8722 0.7024 0.6454 0.079 Uiso 0.379(3) 1 calc R U P B 2
C15D C 0.8929(6) 0.7613(4) 0.6308(2) 0.072(2) Uani 0.379(3) 1 d D U P B 2
H15G H 0.8559 0.7745 0.6354 0.086 Uiso 0.379(3) 1 calc R U P B 2
H15H H 0.9220 0.7835 0.6350 0.086 Uiso 0.379(3) 1 calc R U P B 2
C16D C 0.8949(4) 0.7499(4) 0.5973(2) 0.0645(19) Uani 0.379(3) 1 d D U P B 2
H16G H 0.8918 0.7770 0.5852 0.077 Uiso 0.379(3) 1 calc R U P B 2
H16H H 0.8616 0.7319 0.5924 0.077 Uiso 0.379(3) 1 calc R U P B 2
C17D C 0.9972(4) 0.7536(4) 0.5868(3) 0.085(3) Uani 0.379(3) 1 d D U P B 2
H17J H 1.0269 0.7399 0.5746 0.128 Uiso 0.379(3) 1 calc R U P B 2
H17K H 1.0103 0.7576 0.6080 0.128 Uiso 0.379(3) 1 calc R U P B 2
H17L H 0.9877 0.7819 0.5779 0.128 Uiso 0.379(3) 1 calc R U P B 2
C18D C 0.9377(6) 0.7101(4) 0.55445(19) 0.087(3) Uani 0.379(3) 1 d D U P B 2
H18J H 0.9346 0.7351 0.5406 0.130 Uiso 0.379(3) 1 calc R U P B 2
H18K H 0.9030 0.6931 0.5536 0.130 Uiso 0.379(3) 1 calc R U P B 2
H18L H 0.9695 0.6920 0.5481 0.130 Uiso 0.379(3) 1 calc R U P B 2
N21D N 0.84841(13) 0.72286(11) 0.74856(8) 0.0591(8) Uani 0.379(3) 1 d D U P B 2
C22D C 0.8980(4) 0.6947(4) 0.7400(2) 0.078(2) Uani 0.379(3) 1 d D U P B 2
H22G H 0.9294 0.7014 0.7542 0.093 Uiso 0.379(3) 1 calc R U P B 2
H22H H 0.8875 0.6640 0.7432 0.093 Uiso 0.379(3) 1 calc R U P B 2
C23D C 0.9183(6) 0.7000(5) 0.7077(2) 0.083(2) Uani 0.379(3) 1 d D U P B 2
H23G H 0.9209 0.6703 0.6991 0.100 Uiso 0.379(3) 1 calc R U P B 2
H23H H 0.9574 0.7109 0.7093 0.100 Uiso 0.379(3) 1 calc R U P B 2
C24D C 0.8906(8) 0.7270(5) 0.6833(2) 0.075(2) Uani 0.379(3) 1 d D U P B 2
H24D H 0.9196 0.7503 0.6857 0.090 Uiso 0.379(3) 1 calc R U P B 2
C25D C 0.8456(6) 0.7560(5) 0.6965(2) 0.083(2) Uani 0.379(3) 1 d D U P B 2
H25G H 0.8086 0.7415 0.6946 0.099 Uiso 0.379(3) 1 calc R U P B 2
H25H H 0.8441 0.7834 0.6847 0.099 Uiso 0.379(3) 1 calc R U P B 2
C26D C 0.8577(6) 0.7658(3) 0.7305(2) 0.078(2) Uani 0.379(3) 1 d D U P B 2
H26G H 0.8319 0.7886 0.7382 0.094 Uiso 0.379(3) 1 calc R U P B 2
H26H H 0.8968 0.7761 0.7331 0.094 Uiso 0.379(3) 1 calc R U P B 2
C27D C 0.7949(4) 0.7049(5) 0.7391(4) 0.097(4) Uani 0.379(3) 1 d D U P B 2
H27J H 0.7906 0.6758 0.7479 0.145 Uiso 0.379(3) 1 calc R U P B 2
H27K H 0.7935 0.7031 0.7166 0.145 Uiso 0.379(3) 1 calc R U P B 2
H27L H 0.7644 0.7236 0.7465 0.145 Uiso 0.379(3) 1 calc R U P B 2
C28D C 0.8526(6) 0.7366(5) 0.78116(18) 0.090(3) Uani 0.379(3) 1 d D U P B 2
H28J H 0.8228 0.7576 0.7857 0.135 Uiso 0.379(3) 1 calc R U P B 2
H28K H 0.8893 0.7500 0.7848 0.135 Uiso 0.379(3) 1 calc R U P B 2
H28L H 0.8483 0.7113 0.7946 0.135 Uiso 0.379(3) 1 calc R U P B 2
N30B N 1.11319(10) 0.74775(7) 0.68990(5) 0.0255(5) Uani 1 1 d . . . . .
C31B C 1.12664(11) 0.73278(8) 0.72056(6) 0.0223(5) Uani 1 1 d . . . . .
H31B H 1.1659 0.7406 0.7266 0.027 Uiso 1 1 calc R U . . .
N32B N 1.08644(9) 0.74483(7) 0.74418(5) 0.0218(4) Uani 1 1 d . . . . .
C33B C 1.10138(12) 0.71431(9) 0.67015(6) 0.0268(6) Uani 1 1 d . . . . .
O33B O 1.09334(11) 0.71765(7) 0.64246(5) 0.0383(5) Uani 1 1 d . . . . .
C34B C 1.05982(11) 0.70987(8) 0.75707(6) 0.0204(5) Uani 1 1 d . . . . .
O34B O 1.02769(8) 0.71106(6) 0.77912(4) 0.0260(4) Uani 1 1 d . . . . .
N35B N 1.09931(10) 0.67648(7) 0.68699(5) 0.0235(5) Uani 1 1 d . . . . .
C36B C 1.11875(11) 0.68281(8) 0.71828(6) 0.0218(5) Uani 1 1 d . . . . .
H36B H 1.1546 0.6669 0.7223 0.026 Uiso 1 1 calc R U . . .
N37B N 1.07660(9) 0.67352(7) 0.74150(5) 0.0217(4) Uani 1 1 d . . . . .
C38B C 1.09961(11) 0.63478(8) 0.67189(6) 0.0229(5) Uani 1 1 d . . . . .
H38C H 1.1327 0.6181 0.6790 0.028 Uiso 1 1 calc R U . . .
H38D H 1.1034 0.6392 0.6494 0.028 Uiso 1 1 calc R U . . .
C39B C 1.06471(12) 0.63003(8) 0.75233(6) 0.0233(5) Uani 1 1 d . . . . .
H39C H 1.1004 0.6136 0.7535 0.028 Uiso 1 1 calc R U . . .
H39D H 1.0489 0.6318 0.7734 0.028 Uiso 1 1 calc R U . . .
N40B N 1.04911(9) 0.60982(7) 0.67795(5) 0.0210(4) Uani 1 1 d . . . . .
C41B C 1.04303(11) 0.58352(8) 0.70560(6) 0.0202(5) Uani 1 1 d . . . . .
H41B H 1.0772 0.5655 0.7094 0.024 Uiso 1 1 calc R U . . .
N42B N 1.02597(10) 0.60670(7) 0.73292(5) 0.0230(5) Uani 1 1 d . . . . .
C43B C 1.01753(11) 0.59352(8) 0.65415(6) 0.0221(5) Uani 1 1 d . . . . .
O43B O 1.01981(9) 0.60571(7) 0.62727(4) 0.0278(4) Uani 1 1 d . . . . .
C44B C 0.97123(11) 0.59919(8) 0.74071(6) 0.0221(5) Uani 1 1 d . . . . .
O44B O 0.94702(9) 0.61260(7) 0.76347(5) 0.0304(4) Uani 1 1 d . . . . .
N45B N 0.98352(9) 0.56140(7) 0.66549(5) 0.0228(4) Uani 1 1 d . . . . .
C46B C 0.99110(11) 0.55496(8) 0.69815(6) 0.0214(5) Uani 1 1 d . . . . .
H46B H 0.9983 0.5238 0.7031 0.026 Uiso 1 1 calc R U . . .
N47B N 0.94765(9) 0.57325(7) 0.71797(5) 0.0231(5) Uani 1 1 d . . . . .
C48B C 0.94096(11) 0.53957(9) 0.64732(6) 0.0240(5) Uani 1 1 d . . . . .
H48C H 0.9404 0.5085 0.6530 0.029 Uiso 1 1 calc R U . . .
H48D H 0.9513 0.5416 0.6253 0.029 Uiso 1 1 calc R U . . .
C49B C 0.89649(12) 0.54960(10) 0.72518(6) 0.0273(6) Uani 1 1 d . . . . .
H49C H 0.9047 0.5181 0.7247 0.033 Uiso 1 1 calc R U . . .
H49D H 0.8846 0.5571 0.7464 0.033 Uiso 1 1 calc R U . . .
N50B N 0.88499(9) 0.55747(7) 0.65152(5) 0.0223(4) Uani 1 1 d . . . . .
C51B C 0.84625(11) 0.53950(9) 0.67381(6) 0.0236(5) Uani 1 1 d . . . . .
H51B H 0.8484 0.5071 0.6745 0.028 Uiso 1 1 calc R U . . .
N52B N 0.85066(10) 0.55852(9) 0.70426(5) 0.0277(5) Uani 1 1 d . . . . .
C53B C 0.85747(11) 0.57940(8) 0.62831(6) 0.0223(5) Uani 1 1 d . . . . .
O53B O 0.87903(8) 0.59391(7) 0.60502(4) 0.0276(4) Uani 1 1 d . . . . .
C54B C 0.80220(12) 0.57877(9) 0.71354(6) 0.0268(6) Uani 1 1 d . . . . .
O54B O 0.79275(9) 0.59313(8) 0.73926(5) 0.0359(5) Uani 1 1 d . . . . .
N55B N 0.80148(9) 0.58182(7) 0.63598(5) 0.0239(5) Uani 1 1 d . . . . .
C56B C 0.78757(11) 0.55544(9) 0.66266(6) 0.0227(5) Uani 1 1 d . . . . .
H56B H 0.7625 0.5306 0.6570 0.027 Uiso 1 1 calc R U . . .
N57B N 0.76600(10) 0.57937(8) 0.68884(5) 0.0273(5) Uani 1 1 d . . . . .
C58B C 0.75971(12) 0.59686(9) 0.61431(6) 0.0255(6) Uani 1 1 d . . . . .
H58C H 0.7307 0.5741 0.6118 0.031 Uiso 1 1 calc R U . . .
H58D H 0.7779 0.6013 0.5940 0.031 Uiso 1 1 calc R U . . .
C59B C 0.70802(11) 0.59345(9) 0.69153(7) 0.0268(6) Uani 1 1 d . . . . .
H59C H 0.6833 0.5709 0.6827 0.032 Uiso 1 1 calc R U . . .
H59D H 0.6985 0.5963 0.7136 0.032 Uiso 1 1 calc R U . . .
N60B N 0.73252(10) 0.63681(8) 0.62357(5) 0.0258(5) Uani 1 1 d . . . . .
C61B C 0.68392(11) 0.63732(9) 0.64364(6) 0.0239(5) Uani 1 1 d . . . . .
H61B H 0.6553 0.6153 0.6373 0.029 Uiso 1 1 calc R U . . .
N62B N 0.69675(10) 0.63428(8) 0.67625(5) 0.0263(5) Uani 1 1 d . . . . .
C63B C 0.73776(12) 0.67454(9) 0.60673(6) 0.0261(6) Uani 1 1 d . . . . .
O63B O 0.77212(9) 0.68105(7) 0.58636(5) 0.0345(5) Uani 1 1 d . . . . .
C64B C 0.68381(11) 0.67164(9) 0.69203(6) 0.0252(5) Uani 1 1 d . . . . .
O64B O 0.68536(9) 0.67648(7) 0.71973(5) 0.0337(5) Uani 1 1 d . . . . .
N65B N 0.69740(10) 0.70295(8) 0.61678(5) 0.0275(5) Uani 1 1 d . . . . .
C66B C 0.66142(11) 0.68427(9) 0.63999(6) 0.0248(5) Uani 1 1 d . . . . .
H66B H 0.6211 0.6846 0.6335 0.030 Uiso 1 1 calc R U . . .
N67B N 0.66873(10) 0.70245(8) 0.67064(5) 0.0267(5) Uani 1 1 d . . . . .
C68B C 0.68572(13) 0.74371(10) 0.60159(7) 0.0302(6) Uani 1 1 d . . . . .
H68C H 0.6447 0.7460 0.5981 0.036 Uiso 1 1 calc R U . . .
H68D H 0.7042 0.7436 0.5812 0.036 Uiso 1 1 calc R U . . .
C69B C 0.64186(12) 0.74259(9) 0.68001(7) 0.0290(6) Uani 1 1 d . . . . .
H69C H 0.6362 0.7420 0.7026 0.035 Uiso 1 1 calc R U . . .
H69D H 0.6043 0.7443 0.6702 0.035 Uiso 1 1 calc R U . . .
N70B N 0.70439(11) 0.78155(8) 0.61855(6) 0.0307(5) Uani 1 1 d . . . . .
C71B C 0.67071(12) 0.80235(9) 0.64214(7) 0.0271(6) Uani 1 1 d . . . . .
H71B H 0.6310 0.8070 0.6353 0.033 Uiso 1 1 calc R U . . .
N72B N 0.67363(11) 0.78125(8) 0.67199(6) 0.0301(5) Uani 1 1 d . . . . .
C73B C 0.74744(12) 0.80759(10) 0.60870(7) 0.0296(6) Uani 1 1 d . . . . .
O73B O 0.78055(9) 0.79911(8) 0.58776(5) 0.0352(5) Uani 1 1 d . . . . .
C74B C 0.70119(11) 0.80559(9) 0.69367(7) 0.0280(6) Uani 1 1 d . . . . .
O74B O 0.70762(9) 0.79579(7) 0.72071(5) 0.0336(5) Uani 1 1 d . . . . .
N75B N 0.74760(10) 0.84428(8) 0.62602(6) 0.0286(5) Uani 1 1 d . . . . .
C76B C 0.70189(11) 0.84593(9) 0.64802(7) 0.0283(6) Uani 1 1 d . . . . .
H76B H 0.6769 0.8715 0.6444 0.034 Uiso 1 1 calc R U . . .
N77B N 0.71926(10) 0.84302(8) 0.67972(6) 0.0305(5) Uani 1 1 d . . . . .
C78B C 0.78433(12) 0.88078(10) 0.62014(7) 0.0293(6) Uani 1 1 d . . . . .
H78C H 0.8000 0.8782 0.5991 0.035 Uiso 1 1 calc R U . . .
H78D H 0.7621 0.9079 0.6210 0.035 Uiso 1 1 calc R U . . .
C79B C 0.73859(12) 0.88008(10) 0.69752(8) 0.0330(7) Uani 1 1 d . . . . .
H79C H 0.7191 0.9064 0.6901 0.040 Uiso 1 1 calc R U . . .
H79D H 0.7280 0.8758 0.7194 0.040 Uiso 1 1 calc R U . . .
N80B N 0.83016(9) 0.88364(8) 0.64196(6) 0.0258(5) Uani 1 1 d . . . . .
C81B C 0.82617(11) 0.90868(9) 0.67016(7) 0.0264(6) Uani 1 1 d . . . . .
H81B H 0.8096 0.9380 0.6663 0.032 Uiso 1 1 calc R U . . .
N82B N 0.79880(10) 0.88699(8) 0.69565(6) 0.0306(5) Uani 1 1 d . . . . .
C83B C 0.88488(11) 0.87751(9) 0.63308(7) 0.0250(5) Uani 1 1 d . . . . .
O83B O 0.90060(8) 0.86315(7) 0.60822(5) 0.0299(4) Uani 1 1 d . . . . .
C84B C 0.83450(12) 0.87902(9) 0.71986(7) 0.0277(6) Uani 1 1 d . . . . .
O84B O 0.82133(9) 0.86567(7) 0.74529(5) 0.0347(5) Uani 1 1 d . . . . .
N85B N 0.91900(9) 0.89000(8) 0.65676(5) 0.0249(5) Uani 1 1 d . . . . .
C86B C 0.88822(11) 0.91194(9) 0.68101(6) 0.0240(5) Uani 1 1 d . . . . .
H86B H 0.9004 0.9428 0.6832 0.029 Uiso 1 1 calc R U . . .
N87B N 0.88788(10) 0.88968(7) 0.71044(5) 0.0243(5) Uani 1 1 d . . . . .
C88B C 0.97907(11) 0.89457(9) 0.65292(6) 0.0257(6) Uani 1 1 d . . . . .
H88C H 0.9900 0.9247 0.6580 0.031 Uiso 1 1 calc R U . . .
H88D H 0.9888 0.8893 0.6311 0.031 Uiso 1 1 calc R U . . .
C89B C 0.93378(12) 0.89302(9) 0.73227(6) 0.0259(6) Uani 1 1 d . . . . .
H89C H 0.9476 0.9233 0.7325 0.031 Uiso 1 1 calc R U . . .
H89D H 0.9195 0.8862 0.7531 0.031 Uiso 1 1 calc R U . . .
N90B N 1.01096(9) 0.86493(7) 0.67217(5) 0.0224(4) Uani 1 1 d . . . . .
C91B C 1.02410(11) 0.87561(8) 0.70377(6) 0.0205(5) Uani 1 1 d . . . . .
H91B H 1.0366 0.9064 0.7061 0.025 Uiso 1 1 calc R U . . .
N92B N 0.97998(9) 0.86446(7) 0.72535(5) 0.0221(4) Uani 1 1 d . . . . .
C93B C 1.04822(11) 0.83585(8) 0.65985(6) 0.0230(5) Uani 1 1 d . . . . .
O93B O 1.05003(9) 0.82418(7) 0.63290(5) 0.0297(4) Uani 1 1 d . . . . .
C94B C 0.99478(11) 0.83123(8) 0.74476(6) 0.0220(5) Uani 1 1 d . . . . .
O94B O 0.96681(9) 0.81792(6) 0.76643(5) 0.0292(4) Uani 1 1 d . . . . .
N95B N 1.08335(10) 0.82224(7) 0.68302(5) 0.0240(5) Uani 1 1 d . . . . .
C96B C 1.07157(11) 0.84298(8) 0.71196(6) 0.0215(5) Uani 1 1 d . . . . .
H96B H 1.1055 0.8583 0.7202 0.026 Uiso 1 1 calc R U . . .
N97B N 1.04599(9) 0.81554(7) 0.73534(5) 0.0212(4) Uani 1 1 d . . . . .
C98B C 1.12747(12) 0.79052(9) 0.67882(7) 0.0282(6) Uani 1 1 d . . . . .
H98C H 1.1616 0.8006 0.6897 0.034 Uiso 1 1 calc R U . . .
H98D H 1.1366 0.7886 0.6566 0.034 Uiso 1 1 calc DR U . . .
C99B C 1.07948(12) 0.78848(8) 0.75545(6) 0.0224(5) Uani 1 1 d . . . . .
H99C H 1.1170 0.8019 0.7580 0.027 Uiso 1 1 calc R U . . .
H99D H 1.0614 0.7874 0.7760 0.027 Uiso 1 1 calc R U . . .
O1W O 0.00461(9) 0.56602(7) 0.56951(5) 0.0324(5) Uani 1 1 d D . . . .
H1U H 0.0052(17) 0.5776(9) 0.5868(5) 0.049 Uiso 1 1 d D U . . .
H1V H 0.0114(17) 0.5395(5) 0.5705(8) 0.049 Uiso 1 1 d D U . . .
O2W O 1.06865(10) 0.57596(8) 0.82628(5) 0.0393(5) Uani 1 1 d D . . . .
H2U H 1.0779(18) 0.5610(11) 0.8414(5) 0.059 Uiso 1 1 d D U . . .
H2V H 1.0772(18) 0.5643(12) 0.8096(4) 0.059 Uiso 1 1 d D U . . .
O3W O 0.96693(11) 0.49188(9) 0.77626(6) 0.0454(6) Uani 1 1 d D . . . .
H3U H 0.9569(16) 0.4744(12) 0.7628(8) 0.068 Uiso 1 1 d D U . . .
H3V H 0.9996(9) 0.5010(14) 0.7734(10) 0.068 Uiso 1 1 d D U . . .
O4W O 0.04399(11) 0.29058(9) 0.67072(6) 0.0460(6) Uani 1 1 d D . . . .
H4U H 0.0162(12) 0.2859(16) 0.6597(7) 0.069 Uiso 1 1 d D U . . .
H4V H 0.0358(16) 0.2923(16) 0.6893(3) 0.069 Uiso 1 1 d D U . . .
O5W O 0.97101(12) 0.90972(9) 0.56207(5) 0.0468(6) Uani 1 1 d D . . . .
H5U H 0.9909(16) 0.9294(11) 0.5714(9) 0.070 Uiso 1 1 d D U . . .
H5V H 0.9501(16) 0.8981(13) 0.5761(7) 0.070 Uiso 1 1 d D U . . .
O6W O 0.06296(11) 0.60025(9) 0.52018(6) 0.0467(6) Uani 1 1 d D . . . .
H6U H 0.0861(15) 0.5837(11) 0.5103(9) 0.070 Uiso 1 1 d D U . . .
H6V H 0.0465(17) 0.5841(11) 0.5337(8) 0.070 Uiso 1 1 d D U . . .
O7W O 0.19260(12) 0.66467(8) 0.49047(6) 0.0480(6) Uani 1 1 d D . . . .
H7U H 0.2148(10) 0.6487(10) 0.5016(8) 0.072 Uiso 1 1 d D U . . .
H7V H 0.1643(12) 0.6709(15) 0.5024(8) 0.072 Uiso 1 1 d D U . . .
O8W O 0.93265(11) 0.37837(9) 0.64284(6) 0.0480(6) Uani 1 1 d D . . . .
H8U H 0.9133(18) 0.3986(11) 0.6339(8) 0.072 Uiso 1 1 d D U . . .
H8V H 0.933(2) 0.3851(14) 0.6622(4) 0.072 Uiso 1 1 d D U . . .
O9W O 0.26200(11) 0.70511(8) 0.57760(7) 0.0509(6) Uani 1 1 d D . . . .
H9U H 0.2816(17) 0.6828(10) 0.5812(10) 0.076 Uiso 1 1 d D U . . .
H9V H 0.2745(19) 0.7182(13) 0.5619(8) 0.076 Uiso 1 1 d D U . . .
O10W O 0.15696(13) 0.64424(9) 0.43059(6) 0.0523(7) Uani 1 1 d D . . . .
H10U H 0.167(2) 0.6474(14) 0.4493(5) 0.078 Uiso 1 1 d D U . . .
H10V H 0.153(2) 0.6175(6) 0.4267(10) 0.078 Uiso 1 1 d D U . . .
O11W O 0.03279(14) 0.66093(9) 0.83406(6) 0.0543(7) Uani 1 1 d D . . . .
H11U H 0.026(2) 0.6725(13) 0.8168(6) 0.081 Uiso 1 1 d D U . . .
H11V H 0.045(2) 0.6353(7) 0.8316(10) 0.081 Uiso 1 1 d D U . . .
O12W O 0.27482(13) 0.75287(9) 0.63125(7) 0.0562(7) Uani 1 1 d D . . . .
H12U H 0.286(2) 0.7812(8) 0.6238(10) 0.084 Uiso 1 1 d D U . . .
H12V H 0.268(2) 0.7429(13) 0.6104(6) 0.084 Uiso 1 1 d D U . . .
O13W O 0.96435(12) 0.26647(9) 0.62668(7) 0.0554(7) Uani 1 1 d D . . . .
H13U H 0.954(2) 0.2749(14) 0.6059(6) 0.083 Uiso 1 1 d D U . . .
H13V H 0.977(2) 0.2381(8) 0.6197(10) 0.083 Uiso 1 1 d D U . . .
O14W O 0.25659(14) 0.73062(9) 0.47085(6) 0.0574(7) Uani 1 1 d D . . . .
H14U H 0.2352(18) 0.7040(10) 0.4739(9) 0.086 Uiso 1 1 d D U . . .
H14V H 0.267(2) 0.7212(14) 0.4503(6) 0.086 Uiso 1 1 d D U . . .
O15W O 0.31038(16) 0.74579(9) 0.52613(7) 0.0630(8) Uani 1 1 d D . . . .
H15U H 0.305(2) 0.7754(6) 0.5261(11) 0.095 Uiso 1 1 d D U . . .
H15V H 0.298(2) 0.7407(15) 0.5063(6) 0.095 Uiso 1 1 d D U . . .
O16W O 0.05916(13) 0.69108(11) 0.42694(8) 0.0646(8) Uani 1 1 d D . . . .
H16U H 0.0922(14) 0.6760(16) 0.4291(11) 0.097 Uiso 1 1 d D U . . .
H16V H 0.056(2) 0.7006(17) 0.4469(6) 0.097 Uiso 1 1 d D U . . .
O17W O 0.18243(14) 0.80008(9) 0.47882(9) 0.0706(9) Uani 1 1 d D . . . .
H17U H 0.2160(14) 0.7849(13) 0.4789(15) 0.106 Uiso 1 1 d D U . . .
H17V H 0.198(2) 0.8275(7) 0.4802(14) 0.106 Uiso 1 1 d D U . . .
O18W O 0.10355(16) 0.68060(11) 0.52964(7) 0.0689(9) Uani 1 1 d D . . . .
H18U H 0.085(2) 0.6558(12) 0.5297(12) 0.103 Uiso 1 1 d D U . . .
H18V H 0.112(2) 0.6840(17) 0.5493(6) 0.103 Uiso 1 1 d D U . . .
O19W O 0.38104(14) 0.72640(12) 0.65387(10) 0.0821(11) Uani 1 1 d D . . . .
H19U H 0.398(2) 0.723(2) 0.6360(8) 0.123 Uiso 1 1 d D U . . .
H19V H 0.3472(12) 0.736(2) 0.6484(13) 0.123 Uiso 1 1 d D U . . .
O20W O 0.14520(14) 0.70074(16) 0.58570(8) 0.0888(13) Uani 1 1 d D . . . .
H20U H 0.1822(8) 0.699(2) 0.5877(14) 0.133 Uiso 1 1 d D U . . .
H20V H 0.134(2) 0.702(2) 0.6051(7) 0.133 Uiso 1 1 d D U . . .
O21W O 0.85894(13) 0.85057(11) 0.54786(8) 0.0633(12) Uani 0.956(10) 1 d . . . . .
O22W O 0.58173(16) 0.60316(15) 0.59985(9) 0.0684(16) Uani 0.802(10) 1 d . . . . .
O23W O 0.9596(2) 0.81977(17) 0.52421(11) 0.0708(13) Uani 0.813(11) 1 d . U P . .
O23V O 0.9799(11) 0.8381(8) 0.5234(5) 0.0708(13) Uani 0.187(11) 1 d . U P . .
O24W O 0.0320(5) 0.8772(2) 0.4947(4) 0.047(2) Uani 0.74(5) 1 d . U P . .
O24V O 0.0473(14) 0.8784(6) 0.4828(11) 0.050(5) Uani 0.26(5) 1 d . U P . .
O25W O 0.46303(17) 0.68854(12) 0.62175(9) 0.0580(13) Uani 0.739(7) 1 d . U P . .
O25V O 0.5263(5) 0.6823(4) 0.6049(3) 0.067(4) Uani 0.261(7) 1 d . U P . .
O26W O 0.4327(5) 0.7372(3) 0.5170(3) 0.090(2) Uani 0.74(3) 1 d . U P . .
O26V O 0.4142(13) 0.7334(10) 0.5267(7) 0.090(2) Uani 0.26(3) 1 d . U P . .
O27W O 0.2253(7) 0.6969(6) 0.6773(5) 0.062(3) Uani 0.77(7) 1 d . U P . .
O27V O 0.2198(18) 0.6886(14) 0.6685(14) 0.063(5) Uani 0.23(7) 1 d . U P . .
O28W O 0.0943(2) 0.8386(2) 0.4480(2) 0.064(2) Uani 0.645(17) 1 d . U P . .
O28V O 0.1013(3) 0.8521(4) 0.4307(3) 0.043(3) Uani 0.355(17) 1 d . U P . .
O29W O 0.0198(3) 0.71318(19) 0.48331(13) 0.092(2) Uani 0.724(12) 1 d . U . . .
O29V O 0.0792(4) 0.7463(3) 0.4841(2) 0.074(3) Uani 0.358(10) 1 d . U . . .
O29U O 0.0942(4) 0.7620(3) 0.5131(2) 0.064(3) Uani 0.325(9) 1 d . U . . .
O30W O 0.4913(7) 0.6955(8) 0.5615(4) 0.070(4) Uani 0.47(5) 1 d . U . . .
O31W O 0.7400(6) 0.8009(5) 0.7820(3) 0.077(5) Uani 0.351(15) 1 d . U . . .
O32W O 0.4240(6) 0.7043(5) 0.5849(3) 0.081(5) Uani 0.278(10) 1 d . U . . .
O33W O 0.7253(10) 0.8285(10) 0.7738(5) 0.079(7) Uani 0.191(14) 1 d . U . . .
O34W O 0.7756(12) 0.4853(7) 0.7224(5) 0.083(8) Uani 0.173(11) 1 d . U . . .
O34V O 0.738(4) 0.483(2) 0.7111(17) 0.083(10) Uani 0.054(9) 1 d . U . . .
O35W O 0.5013(15) 0.7101(15) 0.5675(9) 0.092(6) Uani 0.27(5) 1 d . U . . .
O36W O 0.0881(12) 0.8005(8) 0.5045(6) 0.060(6) Uani 0.118(8) 1 d . U . . .

loop_
_atom_site_aniso_label
_atom_site_aniso_U_11
_atom_site_aniso_U_22
_atom_site_aniso_U_33
_atom_site_aniso_U_23
_atom_site_aniso_U_13
_atom_site_aniso_U_12
I1 0.03922(11) 0.02838(9) 0.03030(10) 0.00448(7) -0.00957(8) -0.00785(8)
I2 0.04383(11) 0.02465(9) 0.02757(10) 0.00095(7) 0.00686(8) -0.00672(8)
I3 0.04562(12) 0.03710(11) 0.03353(11) 0.00469(8) -0.00712(9) -0.00098(9)
I4 0.06151(15) 0.03920(12) 0.03236(11) 0.00714(9) 0.00915(10) -0.00359(10)
N11A 0.0292(12) 0.0371(12) 0.0240(11) -0.0004(9) -0.0002(9) -0.0033(10)
C12A 0.026(2) 0.040(2) 0.043(3) 0.000(2) -0.007(2) -0.0066(19)
C13A 0.028(3) 0.039(3) 0.038(3) -0.006(2) -0.013(2) -0.005(2)
C14A 0.030(3) 0.040(2) 0.030(2) -0.001(2) -0.009(2) -0.001(2)
C15A 0.029(2) 0.046(3) 0.027(2) -0.005(2) -0.0076(19) -0.001(2)
C16A 0.0331(15) 0.0424(16) 0.0297(15) -0.0056(13) -0.0072(12) -0.0011(13)
C17A 0.036(3) 0.050(3) 0.035(3) -0.004(2) 0.008(2) 0.007(2)
C18A 0.041(3) 0.047(3) 0.026(2) 0.005(2) 0.005(2) -0.006(2)
N21A 0.0323(12) 0.0413(13) 0.0385(14) -0.0050(11) -0.0088(11) 0.0065(11)
C22A 0.027(2) 0.042(2) 0.034(2) 0.006(2) -0.0063(19) -0.0009(19)
C23A 0.028(2) 0.043(3) 0.031(3) 0.002(2) -0.007(2) -0.003(2)
C24A 0.029(2) 0.038(2) 0.028(2) 0.0026(19) -0.007(2) -0.0011(19)
C25A 0.033(3) 0.040(3) 0.032(3) 0.000(2) -0.011(2) -0.002(2)
C26A 0.036(3) 0.046(3) 0.036(3) -0.005(2) -0.012(2) 0.004(2)
C27A 0.042(3) 0.055(3) 0.042(3) 0.005(3) 0.001(2) 0.008(3)
C28A 0.037(3) 0.054(3) 0.040(3) 0.017(3) -0.001(2) -0.002(2)
N11C 0.0292(12) 0.0371(12) 0.0240(11) -0.0004(9) -0.0002(9) -0.0033(10)
C12C 0.048(3) 0.045(3) 0.030(3) 0.005(3) 0.001(3) 0.006(3)
C13C 0.043(4) 0.042(3) 0.028(3) 0.001(3) -0.004(3) 0.007(3)
C14C 0.032(3) 0.041(3) 0.028(3) 0.001(3) -0.007(3) 0.001(3)
C15C 0.036(3) 0.041(3) 0.031(3) -0.002(3) -0.010(3) 0.003(3)
C16C 0.0331(15) 0.0424(16) 0.0297(15) -0.0056(13) -0.0072(12) -0.0011(13)
C17C 0.050(5) 0.040(4) 0.048(5) 0.001(3) -0.006(4) 0.005(3)
C18C 0.026(3) 0.061(5) 0.044(4) 0.004(4) -0.004(3) -0.004(3)
N21C 0.0323(12) 0.0413(13) 0.0385(14) -0.0050(11) -0.0088(11) 0.0065(11)
C22C 0.026(3) 0.037(3) 0.024(3) 0.003(2) -0.002(2) 0.003(2)
C23C 0.032(3) 0.036(3) 0.022(3) 0.001(3) -0.005(3) 0.001(3)
C24C 0.031(3) 0.036(3) 0.021(3) 0.003(2) -0.004(2) 0.000(2)
C25C 0.035(4) 0.040(3) 0.024(3) 0.001(3) -0.007(3) 0.005(3)
C26C 0.036(3) 0.044(3) 0.034(3) -0.010(3) -0.012(3) 0.004(3)
C27C 0.030(3) 0.054(4) 0.044(4) 0.013(4) 0.009(3) 0.004(3)
C28C 0.036(4) 0.038(3) 0.035(4) -0.003(3) -0.005(3) 0.002(3)
N30A 0.0287(12) 0.0269(12) 0.0254(12) 0.0006(9) -0.0014(10) 0.0024(9)
C31A 0.0243(13) 0.0271(13) 0.0242(13) -0.0011(10) -0.0023(11) -0.0048(11)
N32A 0.0301(12) 0.0266(12) 0.0254(12) -0.0017(9) -0.0016(10) 0.0011(10)
C33A 0.0266(13) 0.0200(12) 0.0282(14) 0.0006(10) -0.0024(11) -0.0053(10)
O33A 0.0269(10) 0.0310(10) 0.0343(11) 0.0030(8) 0.0000(9) 0.0035(8)
C34A 0.0197(12) 0.0299(14) 0.0288(14) 0.0001(11) 0.0001(11) 0.0005(10)
O34A 0.0372(12) 0.0276(10) 0.0387(12) 0.0003(9) 0.0015(10) 0.0045(9)
N35A 0.0262(12) 0.0263(11) 0.0256(12) 0.0002(9) -0.0005(9) 0.0011(9)
C36A 0.0220(13) 0.0288(14) 0.0255(14) -0.0019(11) -0.0021(11) -0.0022(11)
N37A 0.0335(13) 0.0289(12) 0.0243(12) 0.0005(9) 0.0009(10) 0.0049(10)
C38A 0.0303(14) 0.0228(13) 0.0275(14) -0.0026(11) 0.0002(11) -0.0035(11)
C39A 0.0241(13) 0.0356(15) 0.0282(15) 0.0048(12) -0.0023(11) 0.0038(11)
N40A 0.0232(11) 0.0273(11) 0.0272(12) 0.0023(9) -0.0016(9) -0.0017(9)
C41A 0.0220(13) 0.0279(13) 0.0220(13) -0.0010(10) -0.0057(10) -0.0023(10)
N42A 0.0237(11) 0.0282(12) 0.0233(11) -0.0005(9) -0.0040(9) 0.0005(9)
C43A 0.0262(13) 0.0254(13) 0.0201(13) -0.0052(10) -0.0031(10) -0.0024(11)
O43A 0.0287(10) 0.0254(10) 0.0331(11) -0.0012(8) -0.0026(8) 0.0032(8)
C44A 0.0203(12) 0.0293(14) 0.0296(14) 0.0002(11) -0.0129(11) 0.0014(11)
O44A 0.0290(10) 0.0293(10) 0.0400(12) -0.0038(9) -0.0115(9) 0.0052(8)
N45A 0.0208(11) 0.0244(11) 0.0303(12) -0.0014(9) 0.0001(9) -0.0004(9)
C46A 0.0220(13) 0.0277(13) 0.0220(13) 0.0003(10) -0.0055(10) -0.0029(10)
N47A 0.0202(11) 0.0248(11) 0.0413(14) 0.0031(10) -0.0052(10) -0.0010(9)
C48A 0.0247(13) 0.0249(13) 0.0288(14) -0.0063(11) 0.0027(11) -0.0014(10)
C49A 0.0221(14) 0.0262(14) 0.0525(19) 0.0107(13) -0.0112(13) -0.0015(11)
N50A 0.0230(11) 0.0214(11) 0.0256(11) -0.0018(9) -0.0021(9) -0.0009(9)
C51A 0.0245(13) 0.0258(13) 0.0239(13) 0.0036(10) -0.0039(11) -0.0015(10)
N52A 0.0192(11) 0.0237(11) 0.0475(15) 0.0012(10) -0.0041(10) -0.0007(9)
C53A 0.0225(12) 0.0245(12) 0.0169(12) -0.0033(9) 0.0042(10) 0.0013(10)
O53A 0.0283(10) 0.0233(9) 0.0267(10) 0.0000(8) 0.0021(8) 0.0041(8)
C54A 0.0228(14) 0.0256(14) 0.0427(17) 0.0055(12) -0.0015(12) 0.0000(11)
O54A 0.0268(11) 0.0300(11) 0.0845(19) -0.0092(12) 0.0015(12) 0.0064(9)
N55A 0.0221(11) 0.0224(11) 0.0219(11) 0.0006(8) -0.0026(9) 0.0013(8)
C56A 0.0209(12) 0.0259(13) 0.0184(12) 0.0028(10) 0.0016(10) -0.0011(10)
N57A 0.0193(11) 0.0247(11) 0.0302(12) -0.0009(9) -0.0021(9) 0.0013(9)
C58A 0.0196(12) 0.0266(13) 0.0245(13) -0.0016(10) 0.0013(10) 0.0029(10)
C59A 0.0276(14) 0.0207(12) 0.0303(14) 0.0036(10) -0.0054(11) 0.0003(10)
N60A 0.0245(11) 0.0221(11) 0.0228(11) 0.0012(8) -0.0030(9) -0.0005(9)
C61A 0.0200(12) 0.0226(12) 0.0244(13) 0.0019(10) -0.0002(10) -0.0008(10)
N62A 0.0220(11) 0.0246(11) 0.0277(12) 0.0021(9) -0.0025(9) 0.0023(9)
C63A 0.0151(11) 0.0260(13) 0.0219(13) 0.0012(10) 0.0024(9) -0.0007(9)
O63A 0.0271(10) 0.0231(9) 0.0288(10) 0.0010(8) -0.0013(8) 0.0025(8)
C64A 0.0277(13) 0.0208(12) 0.0259(14) 0.0063(10) 0.0013(11) -0.0008(10)
O64A 0.0296(11) 0.0332(11) 0.0362(12) 0.0050(9) 0.0027(9) 0.0100(9)
N65A 0.0234(11) 0.0223(11) 0.0229(11) 0.0021(8) -0.0014(9) 0.0014(9)
C66A 0.0214(12) 0.0222(12) 0.0202(12) 0.0016(9) 0.0004(10) -0.0014(10)
N67A 0.0267(12) 0.0255(11) 0.0243(12) 0.0010(9) 0.0006(9) 0.0053(9)
C68A 0.0185(12) 0.0297(14) 0.0250(13) 0.0019(10) -0.0021(10) 0.0015(10)
C69A 0.0358(15) 0.0218(13) 0.0249(14) 0.0017(10) 0.0026(12) -0.0003(11)
N70A 0.0267(11) 0.0248(11) 0.0216(11) 0.0002(9) 0.0011(9) -0.0001(9)
C71A 0.0224(12) 0.0234(12) 0.0224(13) -0.0008(10) -0.0029(10) -0.0028(10)
N72A 0.0279(12) 0.0261(11) 0.0224(11) 0.0048(9) 0.0016(9) 0.0015(9)
C73A 0.0191(12) 0.0278(13) 0.0214(13) 0.0005(10) -0.0057(10) -0.0001(10)
O73A 0.0295(10) 0.0247(9) 0.0270(10) -0.0007(8) -0.0009(8) 0.0014(8)
C74A 0.0287(14) 0.0198(12) 0.0231(13) -0.0023(10) -0.0012(11) -0.0034(10)
O74A 0.0307(11) 0.0277(10) 0.0313(11) 0.0036(8) 0.0011(9) 0.0066(8)
N75A 0.0240(11) 0.0224(11) 0.0225(11) 0.0001(9) 0.0009(9) 0.0005(9)
C76A 0.0246(13) 0.0222(12) 0.0222(13) -0.0008(10) -0.0040(10) -0.0024(10)
N77A 0.0261(11) 0.0235(11) 0.0239(11) 0.0014(9) 0.0018(9) 0.0032(9)
C78A 0.0213(12) 0.0249(13) 0.0230(13) 0.0049(10) -0.0035(10) 0.0008(10)
C79A 0.0301(14) 0.0215(12) 0.0213(13) -0.0034(10) 0.0012(11) -0.0020(10)
N80A 0.0225(11) 0.0228(11) 0.0197(11) -0.0006(8) -0.0005(9) -0.0008(9)
C81A 0.0256(13) 0.0234(12) 0.0159(12) 0.0006(9) -0.0009(10) -0.0015(10)
N82A 0.0258(11) 0.0217(11) 0.0235(11) 0.0011(9) -0.0018(9) -0.0007(9)
C83A 0.0264(13) 0.0230(12) 0.0183(12) 0.0024(10) -0.0047(10) -0.0005(10)
O83A 0.0315(11) 0.0253(10) 0.0323(11) -0.0041(8) 0.0004(9) 0.0015(8)
C84A 0.0282(13) 0.0237(12) 0.0154(12) -0.0037(9) 0.0001(10) 0.0010(10)
O84A 0.0334(11) 0.0239(9) 0.0291(10) 0.0011(8) -0.0032(8) 0.0034(8)
N85A 0.0245(11) 0.0197(10) 0.0264(12) -0.0005(9) -0.0009(9) -0.0011(9)
C86A 0.0267(13) 0.0227(12) 0.0178(12) 0.0001(10) -0.0015(10) 0.0006(10)
N87A 0.0238(11) 0.0238(11) 0.0247(11) 0.0004(9) -0.0028(9) 0.0004(9)
C88A 0.0277(14) 0.0215(13) 0.0334(15) 0.0064(11) -0.0051(12) -0.0014(11)
C89A 0.0248(13) 0.0263(13) 0.0260(14) -0.0041(11) 0.0016(11) 0.0006(11)
N90A 0.0253(12) 0.0206(11) 0.0330(13) -0.0005(9) -0.0031(10) 0.0004(9)
C91A 0.0238(13) 0.0255(13) 0.0221(13) 0.0027(10) 0.0018(10) -0.0025(10)
N92A 0.0251(11) 0.0216(11) 0.0246(11) -0.0010(9) -0.0012(9) -0.0001(9)
C93A 0.0289(14) 0.0248(13) 0.0278(14) 0.0032(11) 0.0003(11) -0.0020(11)
O93A 0.0328(11) 0.0359(12) 0.0448(13) -0.0080(10) -0.0016(10) 0.0087(9)
C94A 0.0214(12) 0.0262(13) 0.0218(13) -0.0015(10) 0.0051(10) 0.0010(10)
O94A 0.0324(11) 0.0246(10) 0.0338(11) 0.0003(8) -0.0024(9) 0.0042(8)
N95A 0.0293(12) 0.0259(11) 0.0242(12) -0.0029(9) -0.0025(10) 0.0027(9)
C96A 0.0238(13) 0.0270(13) 0.0210(13) 0.0005(10) 0.0032(10) -0.0032(10)
N97A 0.0246(11) 0.0268(11) 0.0263(12) -0.0014(9) -0.0030(9) 0.0000(9)
C98A 0.0368(15) 0.0204(12) 0.0252(14) 0.0007(10) -0.0016(12) -0.0004(11)
C99A 0.0179(12) 0.0338(14) 0.0289(14) -0.0016(11) 0.0008(11) 0.0013(11)
N11B 0.0446(15) 0.0341(13) 0.0623(17) 0.0032(12) -0.0085(13) -0.0004(12)
C12B 0.079(3) 0.039(2) 0.071(2) 0.0024(19) -0.003(2) 0.006(2)
C13B 0.084(4) 0.033(2) 0.065(3) 0.006(2) 0.008(3) 0.002(3)
C14B 0.083(4) 0.042(3) 0.063(3) 0.006(2) 0.000(3) 0.006(3)
C15B 0.073(4) 0.040(3) 0.068(3) -0.001(3) 0.005(3) 0.002(3)
C16B 0.067(3) 0.046(3) 0.070(3) -0.002(2) 0.002(3) -0.008(3)
C17B 0.058(4) 0.093(5) 0.068(4) 0.000(4) 0.004(3) 0.005(4)
C18B 0.055(4) 0.068(4) 0.078(5) 0.011(4) -0.013(3) 0.001(3)
N21B 0.0476(16) 0.0666(19) 0.0631(19) -0.0077(15) -0.0130(15) 0.0024(15)
C22B 0.081(4) 0.085(4) 0.081(4) -0.013(3) 0.001(3) -0.032(3)
C23B 0.082(4) 0.053(3) 0.059(3) -0.006(3) 0.007(3) -0.011(3)
C24B 0.083(4) 0.063(3) 0.073(3) -0.002(3) 0.001(3) 0.017(3)
C25B 0.102(4) 0.061(3) 0.071(4) -0.004(3) 0.012(3) 0.016(3)
C26B 0.092(4) 0.080(3) 0.079(4) -0.003(3) 0.005(3) 0.033(3)
C27B 0.066(4) 0.179(8) 0.072(5) -0.016(5) 0.001(4) -0.012(5)
C28B 0.055(4) 0.070(4) 0.103(6) -0.007(4) -0.020(4) 0.008(3)
N11D 0.0446(15) 0.0341(13) 0.0623(17) 0.0032(12) -0.0085(13) -0.0004(12)
C12D 0.079(3) 0.039(2) 0.071(2) 0.0024(19) -0.003(2) 0.006(2)
C13D 0.083(4) 0.058(4) 0.073(4) 0.013(4) 0.003(4) 0.020(4)
C14D 0.080(4) 0.050(3) 0.069(3) 0.010(3) 0.009(4) 0.009(3)
C15D 0.082(5) 0.060(4) 0.075(4) 0.005(4) 0.003(4) 0.018(4)
C16D 0.061(4) 0.065(4) 0.068(4) 0.007(3) -0.011(4) 0.018(3)
C17D 0.076(6) 0.092(7) 0.088(7) -0.010(6) 0.011(6) -0.031(6)
C18D 0.090(7) 0.095(7) 0.075(5) -0.019(5) 0.001(6) -0.020(6)
N21D 0.0476(16) 0.0666(19) 0.0631(19) -0.0077(15) -0.0130(15) 0.0024(15)
C22D 0.074(4) 0.086(4) 0.074(4) -0.004(4) -0.006(4) 0.017(4)
C23D 0.087(5) 0.082(5) 0.080(4) 0.013(4) 0.006(4) 0.017(4)
C24D 0.088(4) 0.064(4) 0.073(4) 0.000(3) 0.003(4) 0.020(4)
C25D 0.093(5) 0.080(4) 0.075(4) 0.001(4) 0.003(4) 0.034(4)
C26D 0.080(5) 0.075(4) 0.080(4) -0.006(4) 0.004(4) 0.016(4)
C27D 0.064(5) 0.109(8) 0.117(8) -0.047(7) -0.020(6) -0.016(6)
C28D 0.071(7) 0.125(8) 0.074(5) -0.023(5) 0.003(5) -0.022(6)
N30B 0.0343(13) 0.0198(10) 0.0225(11) 0.0037(9) 0.0080(10) 0.0024(9)
C31B 0.0208(12) 0.0196(12) 0.0265(14) 0.0000(10) 0.0012(10) 0.0011(10)
N32B 0.0259(11) 0.0183(10) 0.0214(11) 0.0003(8) 0.0017(9) 0.0006(8)
C33B 0.0323(14) 0.0232(13) 0.0248(14) 0.0020(10) 0.0076(11) 0.0037(11)
O33B 0.0629(15) 0.0321(11) 0.0200(10) 0.0030(8) 0.0084(10) 0.0054(10)
C34B 0.0199(12) 0.0215(12) 0.0197(12) 0.0007(9) -0.0059(10) 0.0016(10)
O34B 0.0287(10) 0.0272(10) 0.0220(10) -0.0008(7) 0.0040(8) 0.0004(8)
N35B 0.0314(12) 0.0217(11) 0.0174(10) -0.0002(8) 0.0023(9) -0.0004(9)
C36B 0.0228(12) 0.0203(12) 0.0222(13) 0.0011(10) 0.0007(10) 0.0006(10)
N37B 0.0256(11) 0.0199(10) 0.0197(11) -0.0001(8) 0.0022(9) -0.0027(9)
C38B 0.0217(12) 0.0243(12) 0.0229(13) -0.0032(10) 0.0033(10) -0.0003(10)
C39B 0.0306(14) 0.0224(12) 0.0169(12) -0.0002(10) -0.0017(10) -0.0045(10)
N40B 0.0221(11) 0.0230(10) 0.0180(10) 0.0003(8) -0.0004(8) 0.0001(9)
C41B 0.0219(12) 0.0196(12) 0.0189(12) -0.0003(9) -0.0006(10) 0.0008(9)
N42B 0.0249(11) 0.0227(11) 0.0214(11) -0.0032(8) 0.0030(9) -0.0040(9)
C43B 0.0200(12) 0.0239(12) 0.0224(13) -0.0019(10) 0.0010(10) 0.0057(10)
O43B 0.0323(11) 0.0326(10) 0.0186(9) 0.0019(8) -0.0004(8) 0.0009(8)
C44B 0.0257(13) 0.0205(12) 0.0200(12) 0.0032(9) 0.0020(10) -0.0010(10)
O44B 0.0341(11) 0.0302(10) 0.0269(10) -0.0035(8) 0.0102(9) -0.0027(9)
N45B 0.0203(10) 0.0301(12) 0.0181(11) -0.0024(9) -0.0006(8) -0.0025(9)
C46B 0.0227(12) 0.0218(12) 0.0196(12) -0.0002(9) -0.0013(10) 0.0017(10)
N47B 0.0220(11) 0.0262(11) 0.0212(11) 0.0016(9) 0.0031(9) -0.0029(9)
C48B 0.0187(12) 0.0322(14) 0.0212(13) -0.0059(10) -0.0008(10) 0.0002(10)
C49B 0.0239(13) 0.0384(15) 0.0197(13) 0.0081(11) -0.0004(10) -0.0080(11)
N50B 0.0204(11) 0.0293(11) 0.0172(10) -0.0010(9) 0.0011(8) -0.0006(9)
C51B 0.0204(12) 0.0269(13) 0.0235(13) 0.0009(10) 0.0002(10) -0.0023(10)
N52B 0.0223(11) 0.0455(14) 0.0153(11) -0.0003(10) 0.0015(9) 0.0007(10)
C53B 0.0236(13) 0.0233(12) 0.0201(12) -0.0051(10) 0.0000(10) -0.0025(10)
O53B 0.0265(10) 0.0367(11) 0.0196(9) 0.0009(8) 0.0021(8) -0.0019(8)
C54B 0.0227(13) 0.0336(14) 0.0242(14) 0.0022(11) 0.0021(11) -0.0043(11)
O54B 0.0332(11) 0.0534(14) 0.0211(10) -0.0045(9) 0.0052(9) -0.0011(10)
N55B 0.0221(11) 0.0300(12) 0.0196(11) 0.0017(9) 0.0017(9) 0.0028(9)
C56B 0.0215(12) 0.0266(13) 0.0199(12) 0.0006(10) 0.0001(10) -0.0018(10)
N57B 0.0233(11) 0.0383(13) 0.0204(11) -0.0013(10) 0.0032(9) 0.0020(10)
C58B 0.0262(14) 0.0326(14) 0.0177(12) -0.0027(10) -0.0017(10) 0.0039(11)
C59B 0.0208(13) 0.0313(14) 0.0283(14) 0.0051(11) 0.0080(11) 0.0015(11)
N60B 0.0244(11) 0.0322(12) 0.0206(11) 0.0008(9) 0.0041(9) 0.0038(9)
C61B 0.0196(12) 0.0293(13) 0.0228(13) -0.0015(10) 0.0020(10) -0.0012(10)
N62B 0.0282(12) 0.0291(12) 0.0217(11) 0.0010(9) 0.0048(9) 0.0012(10)
C63B 0.0242(13) 0.0330(14) 0.0210(13) -0.0026(11) -0.0007(11) 0.0010(11)
O63B 0.0361(11) 0.0414(12) 0.0261(11) 0.0028(9) 0.0125(9) 0.0038(9)
C64B 0.0198(12) 0.0318(14) 0.0239(14) -0.0003(11) 0.0040(10) -0.0040(11)
O64B 0.0416(12) 0.0378(11) 0.0217(10) -0.0013(8) 0.0062(9) -0.0014(9)
N65B 0.0300(12) 0.0279(12) 0.0246(12) 0.0014(9) 0.0068(10) 0.0029(10)
C66B 0.0196(12) 0.0307(14) 0.0240(13) -0.0008(11) 0.0012(10) -0.0005(10)
N67B 0.0292(12) 0.0288(12) 0.0222(11) -0.0025(9) 0.0039(9) 0.0024(10)
C68B 0.0349(15) 0.0326(15) 0.0233(14) 0.0025(11) 0.0011(12) 0.0030(12)
C69B 0.0272(14) 0.0283(14) 0.0316(15) -0.0026(11) 0.0098(12) -0.0011(11)
N70B 0.0317(13) 0.0278(12) 0.0326(13) 0.0025(10) 0.0080(10) 0.0017(10)
C71B 0.0216(13) 0.0283(14) 0.0314(15) 0.0007(11) 0.0021(11) 0.0010(11)
N72B 0.0297(12) 0.0321(13) 0.0284(13) 0.0021(10) 0.0039(10) -0.0036(10)
C73B 0.0215(13) 0.0373(15) 0.0300(15) 0.0066(12) -0.0023(11) 0.0044(11)
O73B 0.0267(11) 0.0468(13) 0.0322(11) 0.0002(9) 0.0056(9) 0.0028(9)
C74B 0.0199(13) 0.0292(14) 0.0349(16) -0.0053(12) 0.0063(11) 0.0021(11)
O74B 0.0301(11) 0.0417(12) 0.0292(11) 0.0002(9) 0.0040(9) -0.0015(9)
N75B 0.0203(11) 0.0363(13) 0.0293(12) 0.0022(10) 0.0010(10) -0.0034(10)
C76B 0.0192(13) 0.0287(14) 0.0371(16) 0.0021(12) 0.0038(11) 0.0024(11)
N77B 0.0287(12) 0.0307(13) 0.0320(13) -0.0032(10) 0.0074(10) -0.0028(10)
C78B 0.0231(13) 0.0356(15) 0.0291(15) 0.0103(12) -0.0034(11) -0.0007(11)
C79B 0.0254(14) 0.0324(15) 0.0413(17) -0.0113(13) 0.0105(12) -0.0043(12)
N80B 0.0178(10) 0.0305(12) 0.0292(12) 0.0040(10) -0.0006(9) 0.0012(9)
C81B 0.0212(13) 0.0237(13) 0.0343(15) 0.0028(11) 0.0025(11) 0.0024(10)
N82B 0.0222(12) 0.0363(13) 0.0332(13) 0.0011(10) 0.0069(10) -0.0036(10)
C83B 0.0204(12) 0.0263(13) 0.0282(14) 0.0067(11) 0.0009(11) 0.0007(10)
O83B 0.0231(10) 0.0423(12) 0.0244(10) 0.0014(8) 0.0002(8) 0.0000(9)
C84B 0.0287(14) 0.0210(12) 0.0332(15) -0.0024(11) 0.0076(12) 0.0008(11)
O84B 0.0388(12) 0.0344(11) 0.0310(11) -0.0010(9) 0.0127(9) -0.0052(9)
N85B 0.0182(11) 0.0316(12) 0.0248(12) 0.0018(9) 0.0014(9) 0.0006(9)
C86B 0.0200(12) 0.0229(12) 0.0292(14) 0.0035(10) 0.0012(11) 0.0013(10)
N87B 0.0232(11) 0.0255(11) 0.0242(11) 0.0036(9) 0.0043(9) 0.0044(9)
C88B 0.0192(12) 0.0344(14) 0.0234(13) 0.0095(11) 0.0007(10) -0.0016(11)
C89B 0.0308(14) 0.0236(13) 0.0234(13) -0.0025(10) 0.0026(11) 0.0054(11)
N90B 0.0203(10) 0.0254(11) 0.0214(11) 0.0009(9) -0.0010(9) 0.0000(9)
C91B 0.0224(12) 0.0183(11) 0.0209(12) 0.0011(9) 0.0000(10) -0.0012(9)
N92B 0.0240(11) 0.0206(10) 0.0217(11) 0.0022(8) 0.0036(9) 0.0038(9)
C93B 0.0214(12) 0.0238(12) 0.0238(13) 0.0016(10) 0.0041(10) -0.0062(10)
O93B 0.0335(11) 0.0331(11) 0.0225(10) -0.0025(8) 0.0044(8) -0.0048(9)
C94B 0.0250(13) 0.0191(12) 0.0218(13) -0.0006(9) -0.0014(10) -0.0006(10)
O94B 0.0313(10) 0.0273(10) 0.0291(11) 0.0064(8) 0.0051(8) 0.0032(8)
N95B 0.0267(11) 0.0218(11) 0.0236(11) 0.0001(9) 0.0032(9) 0.0033(9)
C96B 0.0218(12) 0.0193(12) 0.0235(13) 0.0002(9) -0.0005(10) -0.0021(10)
N97B 0.0241(11) 0.0187(10) 0.0208(11) 0.0031(8) -0.0016(9) 0.0013(8)
C98B 0.0284(14) 0.0228(13) 0.0333(15) 0.0072(11) 0.0119(12) 0.0036(11)
C99B 0.0283(13) 0.0195(12) 0.0193(12) -0.0021(9) -0.0057(10) 0.0028(10)
O1W 0.0372(12) 0.0350(11) 0.0249(10) -0.0073(9) -0.0021(9) 0.0057(9)
O2W 0.0400(13) 0.0454(13) 0.0326(12) 0.0016(10) 0.0021(10) 0.0051(10)
O3W 0.0381(13) 0.0584(16) 0.0397(14) -0.0127(11) 0.0034(11) 0.0064(12)
O4W 0.0520(15) 0.0481(14) 0.0380(13) -0.0008(11) 0.0113(12) -0.0080(12)
O5W 0.0531(16) 0.0539(15) 0.0333(13) 0.0003(11) -0.0107(11) -0.0140(12)
O6W 0.0398(14) 0.0524(15) 0.0479(15) 0.0002(12) 0.0092(11) 0.0061(11)
O7W 0.0572(16) 0.0402(13) 0.0466(15) 0.0004(11) -0.0073(12) 0.0126(12)
O8W 0.0337(13) 0.0656(17) 0.0447(14) 0.0005(13) 0.0034(11) 0.0110(12)
O9W 0.0490(15) 0.0389(14) 0.0649(18) 0.0087(12) -0.0017(13) 0.0083(12)
O10W 0.0661(18) 0.0485(15) 0.0422(15) -0.0066(12) -0.0028(13) 0.0036(14)
O11W 0.081(2) 0.0484(15) 0.0331(13) 0.0015(11) 0.0015(13) 0.0137(14)
O12W 0.0694(18) 0.0438(15) 0.0554(16) 0.0124(12) -0.0124(15) -0.0200(13)
O13W 0.0525(16) 0.0507(16) 0.0630(18) -0.0089(13) 0.0044(14) 0.0092(13)
O14W 0.076(2) 0.0536(16) 0.0425(15) -0.0022(12) -0.0066(14) -0.0062(14)
O15W 0.098(2) 0.0399(14) 0.0511(17) 0.0056(12) -0.0207(16) -0.0141(15)
O16W 0.0481(17) 0.066(2) 0.079(2) -0.0066(17) -0.0140(16) 0.0043(14)
O17W 0.070(2) 0.0341(14) 0.108(3) -0.0074(16) 0.013(2) -0.0069(13)
O18W 0.090(2) 0.064(2) 0.0526(18) -0.0067(15) 0.0027(17) -0.0073(17)
O19W 0.0498(18) 0.065(2) 0.131(3) 0.005(2) -0.013(2) -0.0008(16)
O20W 0.0586(19) 0.159(4) 0.0490(19) -0.047(2) 0.0172(15) -0.022(2)
O21W 0.059(2) 0.071(2) 0.061(2) 0.0229(16) -0.0047(15) -0.0113(16)
O22W 0.051(2) 0.094(3) 0.060(3) -0.007(2) -0.0118(18) 0.017(2)
O23W 0.084(3) 0.049(3) 0.079(3) 0.008(2) 0.007(2) -0.005(2)
O23V 0.084(3) 0.049(3) 0.079(3) 0.008(2) 0.007(2) -0.005(2)
O24W 0.043(4) 0.040(2) 0.060(5) -0.003(3) -0.009(3) 0.001(2)
O24V 0.044(9) 0.044(6) 0.062(13) -0.005(7) 0.000(9) -0.004(6)
O25W 0.063(3) 0.049(2) 0.062(3) 0.0002(18) -0.0137(19) 0.0024(18)
O25V 0.073(7) 0.072(7) 0.055(7) -0.014(5) -0.004(5) 0.000(6)
O26W 0.080(5) 0.105(4) 0.085(5) -0.014(4) 0.013(4) 0.008(4)
O26V 0.080(5) 0.105(4) 0.085(5) -0.014(4) 0.013(4) 0.008(4)
O27W 0.059(4) 0.032(4) 0.093(7) -0.004(4) 0.038(5) 0.008(3)
O27V 0.057(7) 0.027(9) 0.104(12) -0.007(8) 0.045(10) -0.010(7)
O28W 0.057(3) 0.064(3) 0.072(6) 0.001(3) -0.003(3) -0.007(2)
O28V 0.038(4) 0.056(6) 0.036(6) -0.014(4) 0.006(3) -0.008(3)
O29W 0.107(5) 0.097(4) 0.073(4) -0.002(3) 0.010(3) 0.000(3)
O29V 0.086(6) 0.062(5) 0.074(6) -0.004(4) -0.009(5) 0.010(4)
O29U 0.066(6) 0.060(5) 0.065(6) 0.000(4) -0.002(4) 0.002(4)
O30W 0.066(6) 0.079(9) 0.067(6) -0.022(5) 0.004(4) -0.011(5)
O31W 0.108(9) 0.066(8) 0.057(6) -0.014(5) 0.015(6) -0.022(7)
O32W 0.075(8) 0.092(8) 0.076(8) -0.019(6) -0.011(6) -0.024(6)
O33W 0.091(13) 0.080(14) 0.065(11) -0.017(10) 0.008(9) -0.014(11)
O34W 0.101(13) 0.085(11) 0.063(10) -0.005(9) 0.039(9) -0.031(11)
O34V 0.101(11) 0.085(13) 0.063(11) -0.005(10) 0.039(9) -0.031(9)
O35W 0.089(11) 0.093(13) 0.095(11) -0.030(10) 0.008(9) -0.020(10)
O36W 0.076(12) 0.049(11) 0.056(11) -0.007(9) -0.001(10) 0.000(9)

loop_
_atom_type_symbol
_atom_type_description
_atom_type_scat_dispersion_real
_atom_type_scat_dispersion_imag
_atom_type_scat_source
C C 0.0033 0.0016 'International Tables Vol C Tables 4.2.6.8 and 6.1.1.4'
H H 0.0000 0.0000 'International Tables Vol C Tables 4.2.6.8 and 6.1.1.4'
N N 0.0061 0.0033 'International Tables Vol C Tables 4.2.6.8 and 6.1.1.4'
O O 0.0106 0.0060 'International Tables Vol C Tables 4.2.6.8 and 6.1.1.4'
I I -0.4742 1.8119 'International Tables Vol C Tables 4.2.6.8 and 6.1.1.4'

loop_
_geom_angle_atom_site_label_1
_geom_angle_atom_site_label_2
_geom_angle_atom_site_label_3
_geom_angle
C16A N11A C18A 112.1(5)
C16A N11A C17A 109.7(4)
C18A N11A C17A 106.5(3)
C16A N11A C12A 112.0(4)
C18A N11A C12A 109.8(3)
C17A N11A C12A 106.3(3)
N11A C12A C13A 111.6(4)
N11A C12A H12A 109.3
C13A C12A H12A 109.3
N11A C12A H12B 109.3
C13A C12A H12B 109.3
H12A C12A H12B 108.0
C12A C13A C14A 112.5(4)
C12A C13A H13A 109.1
C14A C13A H13A 109.1
C12A C13A H13B 109.1
C14A C13A H13B 109.1
H13A C13A H13B 107.8
C15A C14A C13A 110.0(4)
C15A C14A C24A 112.0(5)
C13A C14A C24A 112.8(5)
C15A C14A H14A 107.3
C13A C14A H14A 107.3
C24A C14A H14A 107.3
C16A C15A C14A 114.0(5)
C16A C15A H15A 108.8
C14A C15A H15A 108.8
C16A C15A H15B 108.8
C14A C15A H15B 108.8
H15A C15A H15B 107.6
N11A C16A C15A 110.9(4)
N11A C16A H16A 109.5
C15A C16A H16A 109.5
N11A C16A H16B 109.5
C15A C16A H16B 109.5
H16A C16A H16B 108.0
N11A C17A H17A 109.5
N11A C17A H17B 109.5
H17A C17A H17B 109.5
N11A C17A H17C 109.5
H17A C17A H17C 109.5
H17B C17A H17C 109.5
N11A C18A H18A 109.5
N11A C18A H18B 109.5
H18A C18A H18B 109.5
N11A C18A H18C 109.5
H18A C18A H18C 109.5
H18B C18A H18C 109.5
C28A N21A C27A 113.1(4)
C28A N21A C26A 113.4(4)
C27A N21A C26A 104.4(4)
C28A N21A C22A 116.3(4)
C27A N21A C22A 104.4(3)
C26A N21A C22A 104.0(3)
C23A C22A N21A 111.2(4)
C23A C22A H22A 109.4
N21A C22A H22A 109.4
C23A C22A H22B 109.4
N21A C22A H22B 109.4
H22A C22A H22B 108.0
C22A C23A C24A 113.2(4)
C22A C23A H23A 108.9
C24A C23A H23A 108.9
C22A C23A H23B 108.9
C24A C23A H23B 108.9
H23A C23A H23B 107.8
C25A C24A C23A 109.2(4)
C25A C24A C14A 113.5(5)
C23A C24A C14A 111.5(4)
C25A C24A H24A 107.4
C23A C24A H24A 107.4
C14A C24A H24A 107.4
C24A C25A C26A 112.7(5)
C24A C25A H25A 109.1
C26A C25A H25A 109.1
C24A C25A H25B 109.1
C26A C25A H25B 109.1
H25A C25A H25B 107.8
C25A C26A N21A 112.5(4)
C25A C26A H26A 109.1
N21A C26A H26A 109.1
C25A C26A H26B 109.1
N21A C26A H26B 109.1
H26A C26A H26B 107.8
N21A C27A H27A 109.5
N21A C27A H27B 109.5
H27A C27A H27B 109.5
N21A C27A H27C 109.5
H27A C27A H27C 109.5
H27B C27A H27C 109.5
N21A C28A H28A 109.5
N21A C28A H28B 109.5
H28A C28A H28B 109.5
N21A C28A H28C 109.5
H28A C28A H28C 109.5
H28B C28A H28C 109.5
C13C C12C H12C 108.9
C13C C12C H12D 108.9
H12C C12C H12D 107.7
C12C C13C C14C 114.1(6)
C12C C13C H13C 108.7
C14C C13C H13C 108.7
C12C C13C H13D 108.7
C14C C13C H13D 108.7
H13C C13C H13D 107.6
C15C C14C C24C 113.1(7)
C15C C14C C13C 109.5(6)
C24C C14C C13C 112.8(7)
C15C C14C H14C 107.0
C24C C14C H14C 107.0
C13C C14C H14C 107.0
C14C C15C C16C 114.1(7)
C14C C15C H15C 108.7
C16C C15C H15C 108.7
C14C C15C H15D 108.7
C16C C15C H15D 108.7
H15C C15C H15D 107.6
C15C C16C H16C 108.4
C15C C16C H16D 108.4
H16C C16C H16D 107.4
H17D C17C H17E 109.5
H17D C17C H17F 109.5
H17E C17C H17F 109.5
H18D C18C H18E 109.5
H18D C18C H18F 109.5
H18E C18C H18F 109.5
C23C C22C H22C 109.7
C23C C22C H22D 109.7
H22C C22C H22D 108.2
C22C C23C C24C 111.6(5)
C22C C23C H23C 109.3
C24C C23C H23C 109.3
C22C C23C H23D 109.3
C24C C23C H23D 109.3
H23C C23C H23D 108.0
C25C C24C C14C 112.0(6)
C25C C24C C23C 109.4(5)
C14C C24C C23C 110.1(6)
C25C C24C H24C 108.4
C14C C24C H24C 108.4
C23C C24C H24C 108.4
C24C C25C C26C 112.4(6)
C24C C25C H25C 109.1
C26C C25C H25C 109.1
C24C C25C H25D 109.1
C26C C25C H25D 109.1
H25C C25C H25D 107.9
C25C C26C H26C 110.1
C25C C26C H26D 110.1
H26C C26C H26D 108.4
H27D C27C H27E 109.5
H27D C27C H27F 109.5
H27E C27C H27F 109.5
H28D C28C H28E 109.5
H28D C28C H28F 109.5
H28E C28C H28F 109.5
C33A N30A C98A 123.4(2)
C33A N30A C31A 112.7(2)
C98A N30A C31A 122.3(2)
N30A C31A N32A 114.4(2)
N30A C31A C36A 103.2(2)
N32A C31A C36A 103.1(2)
N30A C31A H31A 111.8
N32A C31A H31A 111.8
C36A C31A H31A 111.8
C34A N32A C99A 122.4(2)
C34A N32A C31A 112.6(2)
C99A N32A C31A 123.8(2)
O33A C33A N35A 125.5(3)
O33A C33A N30A 126.0(3)
N35A C33A N30A 108.5(2)
O34A C34A N37A 126.5(3)
O34A C34A N32A 125.9(3)
N37A C34A N32A 107.6(2)
C33A N35A C36A 112.1(2)
C33A N35A C38A 121.8(2)
C36A N35A C38A 122.8(2)
N37A C36A N35A 114.3(2)
N37A C36A C31A 103.0(2)
N35A C36A C31A 103.3(2)
N37A C36A H36A 111.9
N35A C36A H36A 111.9
C31A C36A H36A 111.9
C34A N37A C39A 122.3(2)
C34A N37A C36A 113.7(2)
C39A N37A C36A 124.0(2)
N40A C38A N35A 113.7(2)
N40A C38A H38A 108.8
N35A C38A H38A 108.8
N40A C38A H38B 108.8
N35A C38A H38B 108.8
H38A C38A H38B 107.7
N37A C39A N42A 113.0(2)
N37A C39A H39A 109.0
N42A C39A H39A 109.0
N37A C39A H39B 109.0
N42A C39A H39B 109.0
H39A C39A H39B 107.8
C43A N40A C38A 123.4(2)
C43A N40A C41A 112.9(2)
C38A N40A C41A 123.7(2)
N42A C41A N40A 115.5(2)
N42A C41A C46A 103.2(2)
N40A C41A C46A 103.2(2)
N42A C41A H41A 111.5
N40A C41A H41A 111.5
C46A C41A H41A 111.5
C44A N42A C41A 111.6(2)
C44A N42A C39A 119.8(2)
C41A N42A C39A 120.9(2)
O43A C43A N40A 126.7(3)
O43A C43A N45A 125.7(3)
N40A C43A N45A 107.6(2)
O44A C44A N47A 126.1(3)
O44A C44A N42A 126.5(3)
N47A C44A N42A 107.4(2)
C43A N45A C48A 122.1(2)
C43A N45A C46A 112.5(2)
C48A N45A C46A 122.1(2)
N47A C46A N45A 115.8(2)
N47A C46A C41A 103.5(2)
N45A C46A C41A 103.1(2)
N47A C46A H46A 111.3
N45A C46A H46A 111.3
C41A C46A H46A 111.3
C44A N47A C46A 112.5(2)
C44A N47A C49A 121.0(2)
C46A N47A C49A 123.7(3)
N45A C48A N50A 112.5(2)
N45A C48A H48A 109.1
N50A C48A H48A 109.1
N45A C48A H48B 109.1
N50A C48A H48B 109.1
H48A C48A H48B 107.8
N52A C49A N47A 113.3(2)
N52A C49A H49A 108.9
N47A C49A H49A 108.9
N52A C49A H49B 108.9
N47A C49A H49B 108.9
H49A C49A H49B 107.7
C53A N50A C51A 112.4(2)
C53A N50A C48A 121.2(2)
C51A N50A C48A 122.5(2)
N52A C51A N50A 115.1(2)
N52A C51A C56A 103.0(2)
N50A C51A C56A 103.3(2)
N52A C51A H51A 111.6
N50A C51A H51A 111.6
C56A C51A H51A 111.6
C54A N52A C51A 113.1(2)
C54A N52A C49A 122.2(2)
C51A N52A C49A 123.4(3)
O53A C53A N55A 125.9(2)
O53A C53A N50A 125.8(2)
N55A C53A N50A 108.3(2)
O54A C54A N52A 126.3(3)
O54A C54A N57A 126.2(3)
N52A C54A N57A 107.5(2)
C53A N55A C58A 121.4(2)
C53A N55A C56A 112.5(2)
C58A N55A C56A 123.6(2)
N57A C56A N55A 115.2(2)
N57A C56A C51A 103.3(2)
N55A C56A C51A 103.2(2)
N57A C56A H56A 111.5
N55A C56A H56A 111.5
C51A C56A H56A 111.5
C54A N57A C56A 112.8(2)
C54A N57A C59A 122.5(2)
C56A N57A C59A 122.3(2)
N60A C58A N55A 113.7(2)
N60A C58A H58A 108.8
N55A C58A H58A 108.8
N60A C58A H58B 108.8
N55A C58A H58B 108.8
H58A C58A H58B 107.7
N62A C59A N57A 113.6(2)
N62A C59A H59A 108.8
N57A C59A H59A 108.8
N62A C59A H59B 108.8
N57A C59A H59B 108.8
H59A C59A H59B 107.7
C63A N60A C58A 121.7(2)
C63A N60A C61A 112.6(2)
C58A N60A C61A 122.8(2)
N60A C61A N62A 114.1(2)
N60A C61A C66A 103.2(2)
N62A C61A C66A 103.5(2)
N60A C61A H61A 111.8
N62A C61A H61A 111.8
C66A C61A H61A 111.8
C64A N62A C59A 123.1(2)
C64A N62A C61A 112.4(2)
C59A N62A C61A 122.7(2)
O63A C63A N65A 126.5(2)
O63A C63A N60A 125.7(2)
N65A C63A N60A 107.8(2)
O64A C64A N62A 126.0(3)
O64A C64A N67A 125.7(3)
N62A C64A N67A 108.3(2)
C63A N65A C68A 122.8(2)
C63A N65A C66A 112.6(2)
C68A N65A C66A 123.7(2)
N65A C66A N67A 113.7(2)
N65A C66A C61A 103.5(2)
N67A C66A C61A 103.2(2)
N65A C66A H66A 111.9
N67A C66A H66A 111.9
C61A C66A H66A 111.9
C64A N67A C69A 122.2(2)
C64A N67A C66A 112.3(2)
C69A N67A C66A 122.8(2)
N70A C68A N65A 113.8(2)
N70A C68A H68A 108.8
N65A C68A H68A 108.8
N70A C68A H68B 108.8
N65A C68A H68B 108.8
H68A C68A H68B 107.7
N67A C69A N72A 113.5(2)
N67A C69A H69A 108.9
N72A C69A H69A 108.9
N67A C69A H69B 108.9
N72A C69A H69B 108.9
H69A C69A H69B 107.7
C73A N70A C68A 123.2(2)
C73A N70A C71A 112.7(2)
C68A N70A C71A 124.0(2)
N70A C71A N72A 114.4(2)
N70A C71A C76A 103.2(2)
N72A C71A C76A 102.5(2)
N70A C71A H71A 112.0
N72A C71A H71A 112.0
C76A C71A H71A 112.0
C74A N72A C69A 121.6(2)
C74A N72A C71A 112.4(2)
C69A N72A C71A 123.3(2)
O73A C73A N75A 126.2(3)
O73A C73A N70A 126.1(3)
N75A C73A N70A 107.7(2)
O74A C74A N77A 125.1(3)
O74A C74A N72A 126.5(3)
N77A C74A N72A 108.4(2)
C73A N75A C76A 112.8(2)
C73A N75A C78A 121.3(2)
C76A N75A C78A 123.3(2)
N77A C76A N75A 115.0(2)
N77A C76A C71A 103.2(2)
N75A C76A C71A 102.9(2)
N77A C76A H76A 111.7
N75A C76A H76A 111.7
C71A C76A H76A 111.7
C74A N77A C79A 122.9(2)
C74A N77A C76A 112.7(2)
C79A N77A C76A 124.4(2)
N80A C78A N75A 112.7(2)
N80A C78A H78A 109.0
N75A C78A H78A 109.0
N80A C78A H78B 109.0
N75A C78A H78B 109.0
H78A C78A H78B 107.8
N77A C79A N82A 114.4(2)
N77A C79A H79A 108.7
N82A C79A H79A 108.7
N77A C79A H79B 108.7
N82A C79A H79B 108.7
H79A C79A H79B 107.6
C83A N80A C78A 122.0(2)
C83A N80A C81A 111.9(2)
C78A N80A C81A 121.0(2)
N82A C81A N80A 115.0(2)
N82A C81A C86A 103.6(2)
N80A C81A C86A 103.3(2)
N82A C81A H81A 111.4
N80A C81A H81A 111.4
C86A C81A H81A 111.4
C84A N82A C81A 112.6(2)
C84A N82A C79A 123.5(2)
C81A N82A C79A 123.2(2)
O83A C83A N80A 126.5(3)
O83A C83A N85A 125.4(2)
N80A C83A N85A 108.0(2)
O84A C84A N82A 126.5(3)
O84A C84A N87A 125.8(3)
N82A C84A N87A 107.7(2)
C83A N85A C88A 122.7(2)
C83A N85A C86A 112.3(2)
C88A N85A C86A 121.9(2)
N85A C86A N87A 114.1(2)
N85A C86A C81A 103.3(2)
N87A C86A C81A 103.1(2)
N85A C86A H86A 111.9
N87A C86A H86A 111.9
C81A C86A H86A 111.9
C84A N87A C89A 120.9(2)
C84A N87A C86A 112.2(2)
C89A N87A C86A 122.5(2)
N90A C88A N85A 112.8(2)
N90A C88A H88A 109.0
N85A C88A H88A 109.0
N90A C88A H88B 109.0
N85A C88A H88B 109.0
H88A C88A H88B 107.8
N87A C89A N92A 113.7(2)
N87A C89A H89A 108.8
N92A C89A H89A 108.8
N87A C89A H89B 108.8
N92A C89A H89B 108.8
H89A C89A H89B 107.7
C93A N90A C88A 122.8(2)
C93A N90A C91A 112.3(2)
C88A N90A C91A 122.9(2)
N90A C91A N92A 114.4(2)
N90A C91A C96A 103.6(2)
N92A C91A C96A 103.3(2)
N90A C91A H91A 111.6
N92A C91A H91A 111.6
C96A C91A H91A 111.6
C94A N92A C89A 121.5(2)
C94A N92A C91A 112.1(2)
C89A N92A C91A 122.1(2)
O93A C93A N90A 126.4(3)
O93A C93A N95A 125.3(3)
N90A C93A N95A 108.3(2)
O94A C94A N97A 125.5(3)
O94A C94A N92A 126.1(3)
N97A C94A N92A 108.4(2)
C93A N95A C98A 121.9(2)
C93A N95A C96A 112.0(2)
C98A N95A C96A 123.4(2)
N97A C96A N95A 114.7(2)
N97A C96A C91A 103.3(2)
N95A C96A C91A 103.0(2)
N97A C96A H96A 111.7
N95A C96A H96A 111.7
C91A C96A H96A 111.7
C94A N97A C96A 112.6(2)
C94A N97A C99A 122.8(2)
C96A N97A C99A 123.9(2)
N30A C98A N95A 113.5(2)
N30A C98A H98A 108.9
N95A C98A H98A 108.9
N30A C98A H98B 108.9
N95A C98A H98B 108.9
H98A C98A H98B 107.7
N32A C99A N97A 114.4(2)
N32A C99A H99A 108.7
N97A C99A H99A 108.7
N32A C99A H99B 108.7
N97A C99A H99B 108.7
H99A C99A H99B 107.6
C18B N11B C16B 113.4(5)
C18B N11B C12B 108.4(5)
C16B N11B C12B 114.0(4)
C18B N11B C17B 106.6(5)
C16B N11B C17B 106.7(4)
C12B N11B C17B 107.4(4)
N11B C12B C13B 111.3(5)
N11B C12B H12E 109.4
C13B C12B H12E 109.4
N11B C12B H12F 109.4
C13B C12B H12F 109.4
H12E C12B H12F 108.0
C12B C13B C14B 119.0(6)
C12B C13B H13E 107.6
C14B C13B H13E 107.6
C12B C13B H13F 107.6
C14B C13B H13F 107.6
H13E C13B H13F 107.0
C24B C14B C13B 116.5(7)
C24B C14B C15B 116.3(6)
C13B C14B C15B 109.7(5)
C24B C14B H14B 104.2
C13B C14B H14B 104.2
C15B C14B H14B 104.2
C16B C15B C14B 113.7(5)
C16B C15B H15E 108.8
C14B C15B H15E 108.8
C16B C15B H15F 108.8
C14B C15B H15F 108.8
H15E C15B H15F 107.7
N11B C16B C15B 111.5(5)
N11B C16B H16E 109.3
C15B C16B H16E 109.3
N11B C16B H16F 109.3
C15B C16B H16F 109.3
H16E C16B H16F 108.0
N11B C17B H17G 109.5
N11B C17B H17H 109.5
H17G C17B H17H 109.5
N11B C17B H17I 109.5
H17G C17B H17I 109.5
H17H C17B H17I 109.5
N11B C18B H18G 109.5
N11B C18B H18H 109.5
H18G C18B H18H 109.5
N11B C18B H18I 109.5
H18G C18B H18I 109.5
H18H C18B H18I 109.5
C27B N21B C28B 112.6(5)
C27B N21B C26B 112.7(6)
C28B N21B C26B 113.0(5)
C27B N21B C22B 106.5(5)
C28B N21B C22B 107.6(5)
C26B N21B C22B 103.6(5)
C23B C22B N21B 113.7(5)
C23B C22B H22E 108.8
N21B C22B H22E 108.8
C23B C22B H22F 108.8
N21B C22B H22F 108.8
H22E C22B H22F 107.7
C24B C23B C22B 111.8(6)
C24B C23B H23E 109.3
C22B C23B H23E 109.3
C24B C23B H23F 109.3
C22B C23B H23F 109.3
H23E C23B H23F 107.9
C14B C24B C25B 116.5(8)
C14B C24B C23B 114.4(6)
C25B C24B C23B 109.1(6)
C14B C24B H24B 105.2
C25B C24B H24B 105.2
C23B C24B H24B 105.2
C24B C25B C26B 111.6(7)
C24B C25B H25E 109.3
C26B C25B H25E 109.3
C24B C25B H25F 109.3
C26B C25B H25F 109.3
H25E C25B H25F 108.0
N21B C26B C25B 111.4(5)
N21B C26B H26E 109.3
C25B C26B H26E 109.3
N21B C26B H26F 109.3
C25B C26B H26F 109.3
H26E C26B H26F 108.0
N21B C27B H27G 109.5
N21B C27B H27H 109.5
H27G C27B H27H 109.5
N21B C27B H27I 109.5
H27G C27B H27I 109.5
H27H C27B H27I 109.5
N21B C28B H28G 109.5
N21B C28B H28H 109.5
H28G C28B H28H 109.5
N21B C28B H28I 109.5
H28G C28B H28I 109.5
H28H C28B H28I 109.5
C13D C12D H12G 108.9
C13D C12D H12H 108.9
H12G C12D H12H 107.7
C12D C13D C14D 115.4(8)
C12D C13D H13G 108.4
C14D C13D H13G 108.4
C12D C13D H13H 108.4
C14D C13D H13H 108.4
H13G C13D H13H 107.5
C24D C14D C15D 120.3(11)
C24D C14D C13D 119.2(11)
C15D C14D C13D 107.6(8)
C24D C14D H14D 102.1
C15D C14D H14D 102.1
C13D C14D H14D 102.1
C16D C15D C14D 114.2(8)
C16D C15D H15G 108.7
C14D C15D H15G 108.7
C16D C15D H15H 108.7
C14D C15D H15H 108.7
H15G C15D H15H 107.6
C15D C16D H16G 108.4
C15D C16D H16H 108.4
H16G C16D H16H 107.4
H17J C17D H17K 109.5
H17J C17D H17L 109.5
H17K C17D H17L 109.5
H18J C18D H18K 109.5
H18J C18D H18L 109.5
H18K C18D H18L 109.5
C23D C22D H22G 108.5
C23D C22D H22H 108.5
H22G C22D H22H 107.5
C22D C23D C24D 125.6(8)
C22D C23D H23G 105.9
C24D C23D H23G 105.9
C22D C23D H23H 105.9
C24D C23D H23H 105.9
H23G C23D H23H 106.2
C14D C24D C23D 123.6(10)
C14D C24D C25D 124.2(10)
C23D C24D C25D 111.9(7)
C14D C24D H24D 91.5
C23D C24D H24D 91.5
C25D C24D H24D 91.5
C24D C25D C26D 110.5(8)
C24D C25D H25G 109.6
C26D C25D H25G 109.6
C24D C25D H25H 109.6
C26D C25D H25H 109.6
H25G C25D H25H 108.1
C25D C26D H26G 110.4
C25D C26D H26H 110.4
H26G C26D H26H 108.6
H27J C27D H27K 109.5
H27J C27D H27L 109.5
H27K C27D H27L 109.5
H28J C28D H28K 109.5
H28J C28D H28L 109.5
H28K C28D H28L 109.5
C33B N30B C31B 112.4(2)
C33B N30B C98B 121.8(2)
C31B N30B C98B 123.1(2)
N30B C31B N32B 115.1(2)
N30B C31B C36B 103.4(2)
N32B C31B C36B 102.7(2)
N30B C31B H31B 111.7
N32B C31B H31B 111.7
C36B C31B H31B 111.7
C34B N32B C99B 122.9(2)
C34B N32B C31B 113.1(2)
C99B N32B C31B 123.7(2)
O33B C33B N30B 125.8(3)
O33B C33B N35B 126.0(3)
N30B C33B N35B 108.2(2)
O34B C34B N37B 126.3(2)
O34B C34B N32B 125.7(2)
N37B C34B N32B 107.9(2)
C33B N35B C38B 120.9(2)
C33B N35B C36B 111.9(2)
C38B N35B C36B 123.0(2)
N35B C36B N37B 113.9(2)
N35B C36B C31B 103.4(2)
N37B C36B C31B 103.6(2)
N35B C36B H36B 111.8
N37B C36B H36B 111.8
C31B C36B H36B 111.8
C34B N37B C39B 122.7(2)
C34B N37B C36B 112.5(2)
C39B N37B C36B 122.9(2)
N35B C38B N40B 112.7(2)
N35B C38B H38C 109.0
N40B C38B H38C 109.0
N35B C38B H38D 109.0
N40B C38B H38D 109.0
H38C C38B H38D 107.8
N42B C39B N37B 113.4(2)
N42B C39B H39C 108.9
N37B C39B H39C 108.9
N42B C39B H39D 108.9
N37B C39B H39D 108.9
H39C C39B H39D 107.7
C43B N40B C38B 120.7(2)
C43B N40B C41B 111.3(2)
C38B N40B C41B 121.8(2)
N42B C41B N40B 115.5(2)
N42B C41B C46B 103.2(2)
N40B C41B C46B 102.9(2)
N42B C41B H41B 111.5
N40B C41B H41B 111.5
C46B C41B H41B 111.5
C44B N42B C39B 123.4(2)
C44B N42B C41B 112.8(2)
C39B N42B C41B 123.2(2)
O43B C43B N45B 126.1(2)
O43B C43B N40B 125.4(3)
N45B C43B N40B 108.5(2)
O44B C44B N42B 126.5(3)
O44B C44B N47B 125.6(3)
N42B C44B N47B 107.9(2)
C43B N45B C46B 112.3(2)
C43B N45B C48B 123.5(2)
C46B N45B C48B 123.9(2)
N45B C46B N47B 116.0(2)
N45B C46B C41B 103.1(2)
N47B C46B C41B 102.8(2)
N45B C46B H46B 111.4
N47B C46B H46B 111.4
C41B C46B H46B 111.4
C44B N47B C49B 118.3(2)
C44B N47B C46B 110.8(2)
C49B N47B C46B 121.8(2)
N45B C48B N50B 113.3(2)
N45B C48B H48C 108.9
N50B C48B H48C 108.9
N45B C48B H48D 108.9
N50B C48B H48D 108.9
H48C C48B H48D 107.7
N52B C49B N47B 113.6(2)
N52B C49B H49C 108.8
N47B C49B H49C 108.8
N52B C49B H49D 108.8
N47B C49B H49D 108.8
H49C C49B H49D 107.7
C53B N50B C51B 112.0(2)
C53B N50B C48B 122.0(2)
C51B N50B C48B 121.5(2)
N50B C51B N52B 114.1(2)
N50B C51B C56B 104.0(2)
N52B C51B C56B 102.7(2)
N50B C51B H51B 111.8
N52B C51B H51B 111.8
C56B C51B H51B 111.8
C54B N52B C49B 122.4(2)
C54B N52B C51B 113.0(2)
C49B N52B C51B 123.4(2)
O53B C53B N55B 126.1(3)
O53B C53B N50B 125.9(2)
N55B C53B N50B 108.0(2)
O54B C54B N52B 126.0(3)
O54B C54B N57B 126.3(3)
N52B C54B N57B 107.7(2)
C53B N55B C58B 121.7(2)
C53B N55B C56B 112.5(2)
C58B N55B C56B 122.8(2)
N57B C56B N55B 114.9(2)
N57B C56B C51B 103.6(2)
N55B C56B C51B 102.7(2)
N57B C56B H56B 111.7
N55B C56B H56B 111.7
C51B C56B H56B 111.7
C54B N57B C56B 112.5(2)
C54B N57B C59B 122.4(2)
C56B N57B C59B 123.5(2)
N55B C58B N60B 113.5(2)
N55B C58B H58C 108.9
N60B C58B H58C 108.9
N55B C58B H58D 108.9
N60B C58B H58D 108.9
H58C C58B H58D 107.7
N62B C59B N57B 113.5(2)
N62B C59B H59C 108.9
N57B C59B H59C 108.9
N62B C59B H59D 108.9
N57B C59B H59D 108.9
H59C C59B H59D 107.7
C63B N60B C61B 112.5(2)
C63B N60B C58B 122.0(2)
C61B N60B C58B 122.2(2)
N60B C61B N62B 114.7(2)
N60B C61B C66B 102.9(2)
N62B C61B C66B 103.4(2)
N60B C61B H61B 111.7
N62B C61B H61B 111.7
C66B C61B H61B 111.7
C64B N62B C59B 122.8(2)
C64B N62B C61B 112.6(2)
C59B N62B C61B 122.8(2)
O63B C63B N65B 126.5(3)
O63B C63B N60B 125.7(3)
N65B C63B N60B 107.9(2)
O64B C64B N62B 126.2(3)
O64B C64B N67B 126.3(3)
N62B C64B N67B 107.5(2)
C63B N65B C66B 112.5(2)
C63B N65B C68B 123.0(2)
C66B N65B C68B 123.5(2)
N65B C66B N67B 114.5(2)
N65B C66B C61B 103.8(2)
N67B C66B C61B 103.0(2)
N65B C66B H66B 111.6
N67B C66B H66B 111.6
C61B C66B H66B 111.6
C64B N67B C69B 121.0(2)
C64B N67B C66B 112.5(2)
C69B N67B C66B 122.2(2)
N65B C68B N70B 114.1(2)
N65B C68B H68C 108.7
N70B C68B H68C 108.7
N65B C68B H68D 108.7
N70B C68B H68D 108.7
H68C C68B H68D 107.6
N67B C69B N72B 113.8(2)
N67B C69B H69C 108.8
N72B C69B H69C 108.8
N67B C69B H69D 108.8
N72B C69B H69D 108.8
H69C C69B H69D 107.7
C73B N70B C68B 122.8(3)
C73B N70B C71B 112.0(2)
C68B N70B C71B 123.1(2)
N70B C71B N72B 114.0(2)
N70B C71B C76B 103.6(2)
N72B C71B C76B 102.6(2)
N70B C71B H71B 112.0
N72B C71B H71B 112.0
C76B C71B H71B 112.0
C74B N72B C71B 113.0(2)
C74B N72B C69B 122.2(3)
C71B N72B C69B 123.8(2)
O73B C73B N75B 125.7(3)
O73B C73B N70B 125.8(3)
N75B C73B N70B 108.5(2)
O74B C74B N72B 125.7(3)
O74B C74B N77B 126.3(3)
N72B C74B N77B 107.9(3)
C73B N75B C78B 123.5(2)
C73B N75B C76B 113.1(2)
C78B N75B C76B 122.8(2)
N77B C76B N75B 114.4(2)
N77B C76B C71B 103.9(2)
N75B C76B C71B 102.7(2)
N77B C76B H76B 111.8
N75B C76B H76B 111.8
C71B C76B H76B 111.8
C74B N77B C76B 112.6(2)
C74B N77B C79B 121.7(3)
C76B N77B C79B 123.4(3)
N80B C78B N75B 112.8(2)
N80B C78B H78C 109.0
N75B C78B H78C 109.0
N80B C78B H78D 109.0
N75B C78B H78D 109.0
H78C C78B H78D 107.8
N82B C79B N77B 113.4(2)
N82B C79B H79C 108.9
N77B C79B H79C 108.9
N82B C79B H79D 108.9
N77B C79B H79D 108.9
H79C C79B H79D 107.7
C83B N80B C78B 121.5(2)
C83B N80B C81B 111.9(2)
C78B N80B C81B 122.4(2)
N82B C81B N80B 115.4(2)
N82B C81B C86B 103.0(2)
N80B C81B C86B 103.2(2)
N82B C81B H81B 111.5
N80B C81B H81B 111.5
C86B C81B H81B 111.5
C84B N82B C81B 112.9(2)
C84B N82B C79B 122.8(3)
C81B N82B C79B 123.7(3)
O83B C83B N85B 125.7(2)
O83B C83B N80B 126.0(3)
N85B C83B N80B 108.3(2)
O84B C84B N82B 126.5(3)
O84B C84B N87B 126.0(3)
N82B C84B N87B 107.5(2)
C83B N85B C88B 121.9(2)
C83B N85B C86B 112.2(2)
C88B N85B C86B 122.5(2)
N85B C86B N87B 114.9(2)
N85B C86B C81B 103.3(2)
N87B C86B C81B 103.4(2)
N85B C86B H86B 111.5
N87B C86B H86B 111.5
C81B C86B H86B 111.5
C84B N87B C89B 121.2(2)
C84B N87B C86B 112.4(2)
C89B N87B C86B 122.6(2)
N85B C88B N90B 112.9(2)
N85B C88B H88C 109.0
N90B C88B H88C 109.0
N85B C88B H88D 109.0
N90B C88B H88D 109.0
H88C C88B H88D 107.8
N92B C89B N87B 113.3(2)
N92B C89B H89C 108.9
N87B C89B H89C 108.9
N92B C89B H89D 108.9
N87B C89B H89D 108.9
H89C C89B H89D 107.7
C93B N90B C91B 112.3(2)
C93B N90B C88B 121.7(2)
C91B N90B C88B 121.1(2)
N90B C91B N92B 113.8(2)
N90B C91B C96B 103.1(2)
N92B C91B C96B 103.0(2)
N90B C91B H91B 112.1
N92B C91B H91B 112.1
C96B C91B H91B 112.1
C94B N92B C89B 121.6(2)
C94B N92B C91B 112.9(2)
C89B N92B C91B 122.9(2)
O93B C93B N90B 126.0(3)
O93B C93B N95B 126.1(3)
N90B C93B N95B 107.9(2)
O94B C94B N92B 125.7(2)
O94B C94B N97B 126.4(2)
N92B C94B N97B 107.9(2)
C93B N95B C96B 112.7(2)
C93B N95B C98B 123.8(2)
C96B N95B C98B 123.5(2)
N95B C96B N97B 115.6(2)
N95B C96B C91B 103.3(2)
N97B C96B C91B 103.4(2)
N95B C96B H96B 111.3
N97B C96B H96B 111.3
C91B C96B H96B 111.3
C94B N97B C99B 120.8(2)
C94B N97B C96B 111.9(2)
C99B N97B C96B 121.7(2)
N95B C98B N30B 113.9(2)
N95B C98B H98C 108.8
N30B C98B H98C 108.8
N95B C98B H98D 108.8
N30B C98B H98D 108.8
H98C C98B H98D 107.7
N32B C99B N97B 113.4(2)
N32B C99B H99C 108.9
N97B C99B H99C 108.9
N32B C99B H99D 108.9
N97B C99B H99D 108.9
H99C C99B H99D 107.7
H1U O1W H1V 112(2)
H2U O2W H2V 112(2)
H3U O3W H3V 112(2)
H4U O4W H4V 113(2)
H5U O5W H5V 106(2)
H6U O6W H6V 107(2)
H7U O7W H7V 105(2)
H8U O8W H8V 106(2)
H9U O9W H9V 110(3)
H10U O10W H10V 109(3)
H11U O11W H11V 110(3)
H12U O12W H12V 91(2)
H13U O13W H13V 91(2)
H14U O14W H14V 90.6(19)
H15U O15W H15V 97(2)
H16U O16W H16V 98(2)
H17U O17W H17V 97(2)
H18U O18W H18V 103(3)
H19U O19W H19V 103(3)
H20U O20W H20V 102(3)
O29U O29V O29W 115.4(8)
O36W O29U O29V 91.7(14)

loop_
_geom_bond_atom_site_label_1
_geom_bond_atom_site_label_2
_geom_bond_distance
N11A C16A 1.498(5)
N11A C18A 1.503(5)
N11A C17A 1.509(5)
N11A C12A 1.518(5)
C12A C13A 1.526(6)
C12A H12A 0.9900
C12A H12B 0.9900
C13A C14A 1.530(6)
C13A H13A 0.9900
C13A H13B 0.9900
C14A C15A 1.518(6)
C14A C24A 1.540(8)
C14A H14A 1.0000
C15A C16A 1.512(6)
C15A H15A 0.9900
C15A H15B 0.9900
C16A H16A 0.9900
C16A H16B 0.9900
C17A H17A 0.9800
C17A H17B 0.9800
C17A H17C 0.9800
C18A H18A 0.9800
C18A H18B 0.9800
C18A H18C 0.9800
N21A C28A 1.394(5)
N21A C27A 1.512(5)
N21A C26A 1.542(5)
N21A C22A 1.556(5)
C22A C23A 1.517(6)
C22A H22A 0.9900
C22A H22B 0.9900
C23A C24A 1.535(5)
C23A H23A 0.9900
C23A H23B 0.9900
C24A C25A 1.517(6)
C24A H24A 1.0000
C25A C26A 1.519(6)
C25A H25A 0.9900
C25A H25B 0.9900
C26A H26A 0.9900
C26A H26B 0.9900
C27A H27A 0.9800
C27A H27B 0.9800
C27A H27C 0.9800
C28A H28A 0.9800
C28A H28B 0.9800
C28A H28C 0.9800
C12C C13C 1.515(7)
C12C H12C 0.9900
C12C H12D 0.9900
C13C C14C 1.528(7)
C13C H13C 0.9900
C13C H13D 0.9900
C14C C15C 1.514(7)
C14C C24C 1.527(12)
C14C H14C 1.0000
C15C C16C 1.516(7)
C15C H15C 0.9900
C15C H15D 0.9900
C16C H16C 0.9900
C16C H16D 0.9900
C17C H17D 0.9800
C17C H17E 0.9800
C17C H17F 0.9800
C18C H18D 0.9800
C18C H18E 0.9800
C18C H18F 0.9800
C22C C23C 1.520(7)
C22C H22C 0.9900
C22C H22D 0.9900
C23C C24C 1.532(6)
C23C H23C 0.9900
C23C H23D 0.9900
C24C C25C 1.522(7)
C24C H24C 1.0000
C25C C26C 1.523(7)
C25C H25C 0.9900
C25C H25D 0.9900
C26C H26C 0.9900
C26C H26D 0.9900
C27C H27D 0.9800
C27C H27E 0.9800
C27C H27F 0.9800
C28C H28D 0.9800
C28C H28E 0.9800
C28C H28F 0.9800
N30A C33A 1.366(4)
N30A C98A 1.446(4)
N30A C31A 1.449(4)
C31A N32A 1.454(3)
C31A C36A 1.550(4)
C31A H31A 1.0000
N32A C34A 1.376(4)
N32A C99A 1.445(4)
C33A O33A 1.226(3)
C33A N35A 1.366(4)
C34A O34A 1.218(3)
C34A N37A 1.357(4)
N35A C36A 1.458(4)
N35A C38A 1.458(4)
C36A N37A 1.445(4)
C36A H36A 1.0000
N37A C39A 1.443(4)
C38A N40A 1.445(4)
C38A H38A 0.9900
C38A H38B 0.9900
C39A N42A 1.452(4)
C39A H39A 0.9900
C39A H39B 0.9900
N40A C43A 1.367(4)
N40A C41A 1.451(4)
C41A N42A 1.446(4)
C41A C46A 1.551(4)
C41A H41A 1.0000
N42A C44A 1.384(4)
C43A O43A 1.220(3)
C43A N45A 1.376(4)
C44A O44A 1.217(4)
C44A N47A 1.373(4)
N45A C48A 1.440(3)
N45A C46A 1.449(3)
C46A N47A 1.440(4)
C46A H46A 1.0000
N47A C49A 1.453(4)
C48A N50A 1.451(3)
C48A H48A 0.9900
C48A H48B 0.9900
C49A N52A 1.447(4)
C49A H49A 0.9900
C49A H49B 0.9900
N50A C53A 1.371(3)
N50A C51A 1.448(3)
C51A N52A 1.441(4)
C51A C56A 1.558(4)
C51A H51A 1.0000
N52A C54A 1.371(4)
C53A O53A 1.225(3)
C53A N55A 1.371(3)
C54A O54A 1.211(4)
C54A N57A 1.373(4)
N55A C58A 1.448(3)
N55A C56A 1.449(3)
C56A N57A 1.439(3)
C56A H56A 1.0000
N57A C59A 1.449(3)
C58A N60A 1.442(3)
C58A H58A 0.9900
C58A H58B 0.9900
C59A N62A 1.442(4)
C59A H59A 0.9900
C59A H59B 0.9900
N60A C63A 1.375(3)
N60A C61A 1.452(3)
C61A N62A 1.455(3)
C61A C66A 1.548(4)
C61A H61A 1.0000
N62A C64A 1.366(4)
C63A O63A 1.217(3)
C63A N65A 1.371(3)
C64A O64A 1.227(3)
C64A N67A 1.374(4)
N65A C68A 1.446(3)
N65A C66A 1.450(3)
C66A N67A 1.454(3)
C66A H66A 1.0000
N67A C69A 1.444(4)
C68A N70A 1.445(3)
C68A H68A 0.9900
C68A H68B 0.9900
C69A N72A 1.458(3)
C69A H69A 0.9900
C69A H69B 0.9900
N70A C73A 1.377(3)
N70A C71A 1.448(3)
C71A N72A 1.461(3)
C71A C76A 1.558(4)
C71A H71A 1.0000
N72A C74A 1.367(4)
C73A O73A 1.220(3)
C73A N75A 1.372(3)
C74A O74A 1.228(3)
C74A N77A 1.365(3)
N75A C76A 1.450(3)
N75A C78A 1.454(3)
C76A N77A 1.450(3)
C76A H76A 1.0000
N77A C79A 1.443(3)
C78A N80A 1.449(3)
C78A H78A 0.9900
C78A H78B 0.9900
C79A N82A 1.451(3)
C79A H79A 0.9900
C79A H79B 0.9900
N80A C83A 1.372(3)
N80A C81A 1.451(3)
C81A N82A 1.447(3)
C81A C86A 1.550(4)
C81A H81A 1.0000
N82A C84A 1.376(4)
C83A O83A 1.226(3)
C83A N85A 1.373(4)
C84A O84A 1.217(3)
C84A N87A 1.378(3)
N85A C88A 1.448(3)
N85A C86A 1.450(3)
C86A N87A 1.453(3)
C86A H86A 1.0000
N87A C89A 1.449(4)
C88A N90A 1.443(4)
C88A H88A 0.9900
C88A H88B 0.9900
C89A N92A 1.456(3)
C89A H89A 0.9900
C89A H89B 0.9900
N90A C93A 1.368(4)
N90A C91A 1.447(4)
C91A N92A 1.458(3)
C91A C96A 1.550(4)
C91A H91A 1.0000
N92A C94A 1.370(4)
C93A O93A 1.221(4)
C93A N95A 1.370(4)
C94A O94A 1.223(3)
C94A N97A 1.369(4)
N95A C98A 1.453(4)
N95A C96A 1.458(4)
C96A N97A 1.449(4)
C96A H96A 1.0000
N97A C99A 1.449(4)
C98A H98A 0.9900
C98A H98B 0.9900
C99A H99A 0.9900
C99A H99B 0.9900
N11B C18B 1.485(5)
N11B C16B 1.497(5)
N11B C12B 1.501(5)
N11B C17B 1.521(6)
C12B C13B 1.511(7)
C12B H12E 0.9900
C12B H12F 0.9900
C13B C14B 1.517(7)
C13B H13E 0.9900
C13B H13F 0.9900
C14B C24B 1.482(11)
C14B C15B 1.528(6)
C14B H14B 1.0000
C15B C16B 1.509(6)
C15B H15E 0.9900
C15B H15F 0.9900
C16B H16E 0.9900
C16B H16F 0.9900
C17B H17G 0.9800
C17B H17H 0.9800
C17B H17I 0.9800
C18B H18G 0.9800
C18B H18H 0.9800
C18B H18I 0.9800
N21B C27B 1.455(6)
N21B C28B 1.468(6)
N21B C26B 1.520(6)
N21B C22B 1.558(6)
C22B C23B 1.526(7)
C22B H22E 0.9900
C22B H22F 0.9900
C23B C24B 1.524(7)
C23B H23E 0.9900
C23B H23F 0.9900
C24B C25B 1.511(7)
C24B H24B 1.0000
C25B C26B 1.543(7)
C25B H25E 0.9900
C25B H25F 0.9900
C26B H26E 0.9900
C26B H26F 0.9900
C27B H27G 0.9800
C27B H27H 0.9800
C27B H27I 0.9800
C28B H28G 0.9800
C28B H28H 0.9800
C28B H28I 0.9800
C12D C13D 1.525(8)
C12D H12G 0.9900
C12D H12H 0.9900
C13D C14D 1.527(8)
C13D H13G 0.9900
C13D H13H 0.9900
C14D C24D 1.379(15)
C14D C15D 1.520(7)
C14D H14D 1.0000
C15D C16D 1.498(8)
C15D H15G 0.9900
C15D H15H 0.9900
C16D H16G 0.9900
C16D H16H 0.9900
C17D H17J 0.9800
C17D H17K 0.9800
C17D H17L 0.9800
C18D H18J 0.9800
C18D H18K 0.9800
C18D H18L 0.9800
C22D C23D 1.492(7)
C22D H22G 0.9900
C22D H22H 0.9900
C23D C24D 1.500(7)
C23D H23G 0.9900
C23D H23H 0.9900
C24D C25D 1.507(8)
C24D H24D 1.0000
C25D C26D 1.536(8)
C25D H25G 0.9900
C25D H25H 0.9900
C26D H26G 0.9900
C26D H26H 0.9900
C27D H27J 0.9800
C27D H27K 0.9800
C27D H27L 0.9800
C28D H28J 0.9800
C28D H28K 0.9800
C28D H28L 0.9800
N30B C33B 1.370(4)
N30B C31B 1.445(3)
N30B C98B 1.444(3)
C31B N32B 1.451(3)
C31B C36B 1.555(3)
C31B H31B 1.0000
N32B C34B 1.370(3)
N32B C99B 1.442(3)
C33B O33B 1.222(4)
C33B N35B 1.377(3)
C34B O34B 1.226(3)
C34B N37B 1.368(3)
N35B C38B 1.443(3)
N35B C36B 1.448(3)
C36B N37B 1.451(3)
C36B H36B 1.0000
N37B C39B 1.449(3)
C38B N40B 1.451(3)
C38B H38C 0.9900
C38B H38D 0.9900
C39B N42B 1.441(3)
C39B H39C 0.9900
C39B H39D 0.9900
N40B C43B 1.373(3)
N40B C41B 1.456(3)
C41B N42B 1.443(3)
C41B C46B 1.551(4)
C41B H41B 1.0000
N42B C44B 1.365(3)
C43B O43B 1.227(3)
C43B N45B 1.370(3)
C44B O44B 1.216(3)
C44B N47B 1.389(3)
N45B C46B 1.443(3)
N45B C48B 1.449(3)
C46B N47B 1.458(3)
C46B H46B 1.0000
N47B C49B 1.453(3)
C48B N50B 1.453(3)
C48B H48C 0.9900
C48B H48D 0.9900
C49B N52B 1.445(4)
C49B H49C 0.9900
C49B H49D 0.9900
N50B C53B 1.379(3)
N50B C51B 1.447(3)
C51B N52B 1.450(3)
C51B C56B 1.557(4)
C51B H51B 1.0000
N52B C54B 1.372(4)
C53B O53B 1.219(3)
C53B N55B 1.375(3)
C54B O54B 1.222(3)
C54B N57B 1.376(4)
N55B C58B 1.445(3)
N55B C56B 1.454(3)
C56B N57B 1.449(3)
C56B H56B 1.0000
N57B C59B 1.451(3)
C58B N60B 1.448(4)
C58B H58C 0.9900
C58B H58D 0.9900
C59B N62B 1.448(4)
C59B H59C 0.9900
C59B H59D 0.9900
N60B C63B 1.380(4)
N60B C61B 1.448(3)
C61B N62B 1.452(3)
C61B C66B 1.552(4)
C61B H61B 1.0000
N62B C64B 1.375(4)
C63B O63B 1.221(3)
C63B N65B 1.371(4)
C64B O64B 1.213(3)
C64B N67B 1.376(4)
N65B C66B 1.442(3)
N65B C68B 1.446(4)
C66B N67B 1.455(4)
C66B H66B 1.0000
N67B C69B 1.451(4)
C68B N70B 1.449(4)
C68B H68C 0.9900
C68B H68D 0.9900
C69B N72B 1.454(4)
C69B H69C 0.9900
C69B H69D 0.9900
N70B C73B 1.370(4)
N70B C71B 1.450(4)
C71B N72B 1.452(4)
C71B C76B 1.556(4)
C71B H71B 1.0000
N72B C74B 1.371(4)
C73B O73B 1.231(4)
C73B N75B 1.358(4)
C74B O74B 1.222(4)
C74B N77B 1.373(4)
N75B C78B 1.447(4)
N75B C76B 1.448(4)
C76B N77B 1.440(4)
C76B H76B 1.0000
N77B C79B 1.454(4)
C78B N80B 1.447(4)
C78B H78C 0.9900
C78B H78D 0.9900
C79B N82B 1.450(4)
C79B H79C 0.9900
C79B H79D 0.9900
N80B C83B 1.371(3)
N80B C81B 1.451(4)
C81B N82B 1.448(4)
C81B C86B 1.553(4)
C81B H81B 1.0000
N82B C84B 1.374(4)
C83B O83B 1.225(3)
C83B N85B 1.366(4)
C84B O84B 1.219(4)
C84B N87B 1.374(4)
N85B C88B 1.446(3)
N85B C86B 1.450(4)
C86B N87B 1.450(3)
C86B H86B 1.0000
N87B C89B 1.450(4)
C88B N90B 1.452(3)
C88B H88C 0.9900
C88B H88D 0.9900
C89B N92B 1.440(3)
C89B H89C 0.9900
C89B H89D 0.9900
N90B C93B 1.370(3)
N90B C91B 1.445(3)
C91B N92B 1.448(3)
C91B C96B 1.554(4)
C91B H91B 1.0000
N92B C94B 1.373(3)
C93B O93B 1.225(3)
C93B N95B 1.374(4)
C94B O94B 1.223(3)
C94B N97B 1.373(3)
N95B C96B 1.438(3)
N95B C98B 1.446(3)
C96B N97B 1.455(3)
C96B H96B 1.0000
N97B C99B 1.447(3)
C98B H98C 0.9900
C98B H98D 0.9900
C99B H99C 0.9900
C99B H99D 0.9900
O1W H1U 0.833(13)
O1W H1V 0.834(13)
O2W H2U 0.831(13)
O2W H2V 0.832(13)
O3W H3U 0.831(13)
O3W H3V 0.835(13)
O4W H4U 0.830(13)
O4W H4V 0.831(13)
O5W H5U 0.868(13)
O5W H5V 0.864(13)
O6W H6U 0.864(13)
O6W H6V 0.864(13)
O7W H7U 0.870(13)
O7W H7V 0.871(13)
O8W H8U 0.866(13)
O8W H8V 0.868(13)
O9W H9U 0.846(15)
O9W H9V 0.847(15)
O10W H10U 0.848(15)
O10W H10V 0.847(15)
O11W H11U 0.844(15)
O11W H11V 0.844(15)
O12W H12U 0.969(17)
O12W H12V 0.970(16)
O13W H13U 0.969(16)
O13W H13V 0.970(16)
O14W H14U 0.974(16)
O14W H14V 0.973(16)
O15W H15U 0.922(17)
O15W H15V 0.923(17)
O16W H16U 0.918(18)
O16W H16V 0.916(17)
O17W H17U 0.924(17)
O17W H17V 0.922(18)
O18W H18U 0.887(19)
O18W H18V 0.886(18)
O19W H19U 0.885(19)
O19W H19V 0.886(19)
O20W H20U 0.886(19)
O20W H20V 0.887(19)
O23W O23V 0.74(2)
O24W O24V 0.63(4)
O25W O25V 1.685(14)
O26W O26V 0.62(2)
O28W O28V 0.874(9)
O29W O29V 1.744(12)
O29V O29U 1.395(13)
O29U O36W 1.25(3)
O30W O35W 0.57(3)
O31W O33W 0.99(3)
O34W O34V 1.02(9)

loop_
_geom_hbond_atom_site_label_D
_geom_hbond_atom_site_label_H
_geom_hbond_atom_site_label_A
_geom_hbond_distance_DH
_geom_hbond_distance_HA
_geom_hbond_distance_DA
_geom_hbond_angle_DHA
_geom_hbond_site_symmetry_A
O1W H1U O43B 0.833(13) 1.988(15) 2.814(3) 171(4) 1_455
O1W H1V O63A 0.834(13) 2.39(3) 3.053(3) 137(3) .
O1W H1V O73A 0.834(13) 2.24(3) 2.823(3) 127(3) .
O2W H2U I4 0.831(13) 2.817(19) 3.619(2) 162(3) 6_657
O2W H2V I2 0.832(13) 2.733(17) 3.546(2) 166(3) .
O3W H3U I3 0.831(13) 2.730(13) 3.559(3) 175(4) .
O3W H3V I2 0.835(13) 2.767(18) 3.583(3) 166(4) .
O4W H4U O13W 0.830(13) 1.983(15) 2.793(4) 165(4) 1_455
O4W H4V O94B 0.831(13) 2.080(19) 2.868(3) 158(4) 3_646
O5W H5U O34A 0.868(13) 1.938(14) 2.806(3) 179(4) 8_765
O5W H5V O83B 0.864(13) 2.119(14) 2.980(3) 174(4) .
O6W H6U O83A 0.864(13) 2.009(16) 2.853(3) 165(4) .
O6W H6V O1W 0.864(13) 1.928(16) 2.762(3) 162(4) .
O7W H7U O93A 0.870(13) 1.909(15) 2.740(3) 160(3) .
O7W H7V O18W 0.871(13) 1.892(15) 2.761(5) 176(4) .
O8W H8U I1 0.866(13) 2.721(14) 3.586(3) 176(4) .
O8W H8V I3 0.868(13) 2.719(18) 3.567(3) 166(4) .
O9W H9U O33A 0.846(15) 1.928(15) 2.766(3) 171(4) .
O9W H9V O15W 0.847(15) 1.965(17) 2.809(4) 174(4) .
O10W H10U O7W 0.848(15) 1.968(15) 2.807(4) 170(4) .
O10W H10V I1 0.847(15) 2.783(19) 3.586(3) 159(4) 5_666
O11W H11U O34B 0.844(15) 2.023(19) 2.845(3) 164(5) 1_455
O11W H11V O2W 0.844(15) 1.932(15) 2.776(4) 178(6) 1_455
O12W H12U O64A 0.969(17) 1.82(2) 2.777(3) 167(5) 8_665
O12W H12V O9W 0.970(16) 1.85(2) 2.773(4) 159(4) .
O13W H13U O16W 0.969(16) 1.799(19) 2.729(5) 160(4) 5_666
O13W H13V O25W 0.970(16) 2.10(3) 2.967(5) 148(4) 8_755
O13W H13V O25V 0.970(16) 1.84(3) 2.770(13) 160(5) 8_755
O13W H13V O35W 0.970(16) 2.48(6) 3.21(5) 132(3) 8_755
O14W H14U O7W 0.974(16) 1.737(17) 2.679(4) 162(4) .
O14W H14V O73B 0.973(16) 1.795(18) 2.764(4) 175(4) 4_466
O15W H15U O74A 0.922(17) 1.85(2) 2.742(3) 163(5) 8_665
O15W H15V O14W 0.923(17) 1.86(2) 2.760(4) 166(5) .
O16W H16U O10W 0.918(18) 1.827(17) 2.743(4) 176(5) .
O16W H16V O29W 0.916(17) 1.84(2) 2.708(6) 157(5) .
O16W H16V O29V 0.916(17) 2.22(4) 3.049(10) 150(5) .
O17W H17U O14W 0.924(17) 1.97(3) 2.796(4) 149(5) .
O17W H17V O84A 0.922(18) 1.839(17) 2.747(3) 168(5) 8_665
O18W H18U O6W 0.887(19) 1.84(2) 2.690(4) 161(6) .
O18W H18V O20W 0.886(18) 1.837(19) 2.700(5) 164(5) .
O19W H19U O25W 0.885(19) 1.97(4) 2.667(6) 134(5) .
O19W H19U O32W 0.885(19) 2.37(3) 3.238(14) 166(6) .
O19W H19V O12W 0.886(19) 1.95(2) 2.831(5) 173(6) .
O20W H20U O9W 0.886(19) 1.96(3) 2.804(4) 159(6) .
O20W H20V O33B 0.887(19) 1.95(2) 2.805(4) 162(6) 1_455

loop_
_geom_torsion_atom_site_label_1
_geom_torsion_atom_site_label_2
_geom_torsion_atom_site_label_3
_geom_torsion_atom_site_label_4
_geom_torsion
C16A N11A C12A C13A -54.6(6)
C18A N11A C12A C13A 70.6(5)
C17A N11A C12A C13A -174.5(4)
N11A C12A C13A C14A 53.4(6)
C12A C13A C14A C15A -51.7(7)
C12A C13A C14A C24A -177.5(5)
C13A C14A C15A C16A 52.9(7)
C24A C14A C15A C16A 179.1(5)
C18A N11A C16A C15A -69.4(8)
C17A N11A C16A C15A 172.4(6)
C12A N11A C16A C15A 54.6(8)
C14A C15A C16A N11A -54.7(9)
C28A N21A C22A C23A -64.8(5)
C27A N21A C22A C23A 169.9(4)
C26A N21A C22A C23A 60.7(5)
N21A C22A C23A C24A -59.4(6)
C22A C23A C24A C25A 51.8(7)
C22A C23A C24A C14A 178.0(5)
C15A C14A C24A C25A -176.8(5)
C13A C14A C24A C25A -52.1(7)
C15A C14A C24A C23A 59.3(7)
C13A C14A C24A C23A -176.0(5)
C23A C24A C25A C26A -51.0(7)
C14A C24A C25A C26A -176.1(5)
C24A C25A C26A N21A 59.4(7)
C28A N21A C26A C25A 66.2(7)
C27A N21A C26A C25A -170.2(5)
C22A N21A C26A C25A -61.0(6)
C12C C13C C14C C15C 49.8(10)
C12C C13C C14C C24C 176.6(7)
C24C C14C C15C C16C -173.7(8)
C13C C14C C15C C16C -47.0(11)
C15C C14C C24C C25C 175.9(7)
C13C C14C C24C C25C 51.0(10)
C15C C14C C24C C23C -62.1(9)
C13C C14C C24C C23C 173.0(7)
C22C C23C C24C C25C -52.9(9)
C22C C23C C24C C14C -176.4(7)
C14C C24C C25C C26C 177.8(7)
C23C C24C C25C C26C 55.5(9)
C33A N30A C31A N32A 112.3(3)
C98A N30A C31A N32A -81.6(3)
C33A N30A C31A C36A 1.1(3)
C98A N30A C31A C36A 167.1(2)
N30A C31A N32A C34A -112.4(3)
C36A C31A N32A C34A -1.1(3)
N30A C31A N32A C99A 79.5(3)
C36A C31A N32A C99A -169.2(2)
C98A N30A C33A O33A 11.0(4)
C31A N30A C33A O33A 176.8(3)
C98A N30A C33A N35A -169.5(2)
C31A N30A C33A N35A -3.6(3)
C99A N32A C34A O34A -11.0(4)
C31A N32A C34A O34A -179.3(3)
C99A N32A C34A N37A 168.6(2)
C31A N32A C34A N37A 0.3(3)
O33A C33A N35A C36A -175.7(3)
N30A C33A N35A C36A 4.8(3)
O33A C33A N35A C38A -15.6(4)
N30A C33A N35A C38A 164.9(2)
C33A N35A C36A N37A -115.1(3)
C38A N35A C36A N37A 85.1(3)
C33A N35A C36A C31A -3.9(3)
C38A N35A C36A C31A -163.8(2)
N30A C31A C36A N37A 120.8(2)
N32A C31A C36A N37A 1.5(3)
N30A C31A C36A N35A 1.6(3)
N32A C31A C36A N35A -117.8(2)
O34A C34A N37A C39A 2.1(5)
N32A C34A N37A C39A -177.5(2)
O34A C34A N37A C36A -179.6(3)
N32A C34A N37A C36A 0.8(3)
N35A C36A N37A C34A 109.8(3)
C31A C36A N37A C34A -1.5(3)
N35A C36A N37A C39A -71.9(3)
C31A C36A N37A C39A 176.8(2)
C33A N35A C38A N40A 109.3(3)
C36A N35A C38A N40A -92.7(3)
C34A N37A C39A N42A -101.4(3)
C36A N37A C39A N42A 80.5(3)
N35A C38A N40A C43A -105.3(3)
N35A C38A N40A C41A 77.2(3)
C43A N40A C41A N42A 110.6(3)
C38A N40A C41A N42A -71.7(3)
C43A N40A C41A C46A -1.2(3)
C38A N40A C41A C46A 176.5(2)
N40A C41A N42A C44A -124.3(2)
C46A C41A N42A C44A -12.5(3)
N40A C41A N42A C39A 86.6(3)
C46A C41A N42A C39A -161.6(2)
N37A C39A N42A C44A 118.9(3)
N37A C39A N42A C41A -94.5(3)
C38A N40A C43A O43A -2.4(4)
C41A N40A C43A O43A 175.3(3)
C38A N40A C43A N45A 178.2(2)
C41A N40A C43A N45A -4.1(3)
C41A N42A C44A O44A -165.9(3)
C39A N42A C44A O44A -16.4(4)
C41A N42A C44A N47A 14.3(3)
C39A N42A C44A N47A 163.8(2)
O43A C43A N45A C48A -11.4(4)
N40A C43A N45A C48A 168.0(2)
O43A C43A N45A C46A -171.2(3)
N40A C43A N45A C46A 8.2(3)
C43A N45A C46A N47A -120.9(3)
C48A N45A C46A N47A 79.3(3)
C43A N45A C46A C41A -8.6(3)
C48A N45A C46A C41A -168.4(2)
N42A C41A C46A N47A 6.0(3)
N40A C41A C46A N47A 126.6(2)
N42A C41A C46A N45A -115.0(2)
N40A C41A C46A N45A 5.6(3)
O44A C44A N47A C46A 170.2(3)
N42A C44A N47A C46A -10.0(3)
O44A C44A N47A C49A 8.3(4)
N42A C44A N47A C49A -171.8(2)
N45A C46A N47A C44A 114.2(3)
C41A C46A N47A C44A 2.2(3)
N45A C46A N47A C49A -84.5(3)
C41A C46A N47A C49A 163.5(2)
C43A N45A C48A N50A 119.9(3)
C46A N45A C48A N50A -82.2(3)
C44A N47A C49A N52A -114.6(3)
C46A N47A C49A N52A 85.7(4)
N45A C48A N50A C53A -115.1(3)
N45A C48A N50A C51A 89.1(3)
C53A N50A C51A N52A 116.4(3)
C48A N50A C51A N52A -85.8(3)
C53A N50A C51A C56A 5.0(3)
C48A N50A C51A C56A 162.8(2)
N50A C51A N52A C54A -113.9(3)
C56A C51A N52A C54A -2.3(3)
N50A C51A N52A C49A 78.7(3)
C56A C51A N52A C49A -169.7(3)
N47A C49A N52A C54A 114.0(3)
N47A C49A N52A C51A -79.8(4)
C51A N50A C53A O53A 173.6(3)
C48A N50A C53A O53A 15.5(4)
C51A N50A C53A N55A -6.7(3)
C48A N50A C53A N55A -164.8(2)
C51A N52A C54A O54A -173.6(3)
C49A N52A C54A O54A -6.1(5)
C51A N52A C54A N57A 5.2(3)
C49A N52A C54A N57A 172.7(3)
O53A C53A N55A C58A -12.2(4)
N50A C53A N55A C58A 168.1(2)
O53A C53A N55A C56A -174.7(2)
N50A C53A N55A C56A 5.5(3)
C53A N55A C56A N57A -114.2(2)
C58A N55A C56A N57A 83.8(3)
C53A N55A C56A C51A -2.3(3)
C58A N55A C56A C51A -164.4(2)
N52A C51A C56A N57A -1.3(3)
N50A C51A C56A N57A 118.8(2)
N52A C51A C56A N55A -121.7(2)
N50A C51A C56A N55A -1.6(3)
O54A C54A N57A C56A 172.7(3)
N52A C54A N57A C56A -6.2(3)
O54A C54A N57A C59A 9.9(5)
N52A C54A N57A C59A -168.9(2)
N55A C56A N57A C54A 116.3(3)
C51A C56A N57A C54A 4.6(3)
N55A C56A N57A C59A -80.9(3)
C51A C56A N57A C59A 167.4(2)
C53A N55A C58A N60A 115.1(3)
C56A N55A C58A N60A -84.4(3)
C54A N57A C59A N62A -116.3(3)
C56A N57A C59A N62A 82.6(3)
N55A C58A N60A C63A -118.6(3)
N55A C58A N60A C61A 82.1(3)
C63A N60A C61A N62A 117.4(2)
C58A N60A C61A N62A -81.6(3)
C63A N60A C61A C66A 5.9(3)
C58A N60A C61A C66A 166.9(2)
N57A C59A N62A C64A 109.8(3)
N57A C59A N62A C61A -86.4(3)
N60A C61A N62A C64A -109.7(3)
C66A C61A N62A C64A 1.6(3)
N60A C61A N62A C59A 84.8(3)
C66A C61A N62A C59A -163.8(2)
C58A N60A C63A O63A 13.2(4)
C61A N60A C63A O63A 174.4(2)
C58A N60A C63A N65A -166.6(2)
C61A N60A C63A N65A -5.4(3)
C59A N62A C64A O64A -12.3(4)
C61A N62A C64A O64A -177.7(3)
C59A N62A C64A N67A 167.6(2)
C61A N62A C64A N67A 2.3(3)
O63A C63A N65A C68A -7.6(4)
N60A C63A N65A C68A 172.2(2)
O63A C63A N65A C66A -177.4(2)
N60A C63A N65A C66A 2.4(3)
C63A N65A C66A N67A -110.0(3)
C68A N65A C66A N67A 80.3(3)
C63A N65A C66A C61A 1.2(3)
C68A N65A C66A C61A -168.5(2)
N60A C61A C66A N65A -4.1(3)
N62A C61A C66A N65A -123.2(2)
N60A C61A C66A N67A 114.7(2)
N62A C61A C66A N67A -4.5(2)
O64A C64A N67A C69A 12.5(4)
N62A C64A N67A C69A -167.4(2)
O64A C64A N67A C66A 174.4(3)
N62A C64A N67A C66A -5.6(3)
N65A C66A N67A C64A 117.7(2)
C61A C66A N67A C64A 6.3(3)
N65A C66A N67A C69A -80.6(3)
C61A C66A N67A C69A 168.0(2)
C63A N65A C68A N70A 105.0(3)
C66A N65A C68A N70A -86.3(3)
C64A N67A C69A N72A -112.7(3)
C66A N67A C69A N72A 87.4(3)
N65A C68A N70A C73A -98.7(3)
N65A C68A N70A C71A 85.5(3)
C73A N70A C71A N72A 105.1(3)
C68A N70A C71A N72A -78.7(3)
C73A N70A C71A C76A -5.4(3)
C68A N70A C71A C76A 170.7(2)
N67A C69A N72A C74A 113.9(3)
N67A C69A N72A C71A -86.3(3)
N70A C71A N72A C74A -120.0(3)
C76A C71A N72A C74A -9.0(3)
N70A C71A N72A C69A 78.5(3)
C76A C71A N72A C69A -170.5(2)
C68A N70A C73A O73A 3.6(4)
C71A N70A C73A O73A 179.8(3)
C68A N70A C73A N75A -175.7(2)
C71A N70A C73A N75A 0.5(3)
C69A N72A C74A O74A -11.6(4)
C71A N72A C74A O74A -173.4(3)
C69A N72A C74A N77A 167.5(2)
C71A N72A C74A N77A 5.7(3)
O73A C73A N75A C76A -174.0(3)
N70A C73A N75A C76A 5.4(3)
O73A C73A N75A C78A -11.6(4)
N70A C73A N75A C78A 167.7(2)
C73A N75A C76A N77A -119.7(2)
C78A N75A C76A N77A 78.3(3)
C73A N75A C76A C71A -8.4(3)
C78A N75A C76A C71A -170.3(2)
N70A C71A C76A N77A 127.8(2)
N72A C71A C76A N77A 8.6(2)
N70A C71A C76A N75A 7.9(3)
N72A C71A C76A N75A -111.3(2)
O74A C74A N77A C79A 2.5(4)
N72A C74A N77A C79A -176.6(2)
O74A C74A N77A C76A 179.9(3)
N72A C74A N77A C76A 0.7(3)
N75A C76A N77A C74A 105.0(3)
C71A C76A N77A C74A -6.1(3)
N75A C76A N77A C79A -77.7(3)
C71A C76A N77A C79A 171.1(2)
C73A N75A C78A N80A 111.9(3)
C76A N75A C78A N80A -87.7(3)
C74A N77A C79A N82A -98.5(3)
C76A N77A C79A N82A 84.5(3)
N75A C78A N80A C83A -118.7(3)
N75A C78A N80A C81A 88.7(3)
C83A N80A C81A N82A 122.8(2)
C78A N80A C81A N82A -82.0(3)
C83A N80A C81A C86A 10.7(3)
C78A N80A C81A C86A 165.8(2)
N80A C81A N82A C84A -109.4(3)
C86A C81A N82A C84A 2.6(3)
N80A C81A N82A C79A 79.9(3)
C86A C81A N82A C79A -168.1(2)
N77A C79A N82A C84A 106.1(3)
N77A C79A N82A C81A -84.2(3)
C78A N80A C83A O83A 14.4(4)
C81A N80A C83A O83A 169.2(3)
C78A N80A C83A N85A -166.3(2)
C81A N80A C83A N85A -11.5(3)
C81A N82A C84A O84A -175.5(3)
C79A N82A C84A O84A -4.9(4)
C81A N82A C84A N87A 3.4(3)
C79A N82A C84A N87A 174.1(2)
O83A C83A N85A C88A -13.2(4)
N80A C83A N85A C88A 167.6(2)
O83A C83A N85A C86A -173.5(3)
N80A C83A N85A C86A 7.2(3)
C83A N85A C86A N87A -111.6(3)
C88A N85A C86A N87A 87.9(3)
C83A N85A C86A C81A -0.6(3)
C88A N85A C86A C81A -161.1(2)
N82A C81A C86A N85A -126.1(2)
N80A C81A C86A N85A -5.8(2)
N82A C81A C86A N87A -7.1(3)
N80A C81A C86A N87A 113.2(2)
O84A C84A N87A C89A 13.3(4)
N82A C84A N87A C89A -165.6(2)
O84A C84A N87A C86A 170.3(3)
N82A C84A N87A C86A -8.6(3)
N85A C86A N87A C84A 121.0(2)
C81A C86A N87A C84A 9.8(3)
N85A C86A N87A C89A -82.4(3)
C81A C86A N87A C89A 166.4(2)
C83A N85A C88A N90A 114.8(3)
C86A N85A C88A N90A -86.7(3)
C84A N87A C89A N92A -124.5(3)
C86A N87A C89A N92A 80.9(3)
N85A C88A N90A C93A -115.5(3)
N85A C88A N90A C91A 81.9(3)
C93A N90A C91A N92A 113.1(3)
C88A N90A C91A N92A -82.6(3)
C93A N90A C91A C96A 1.5(3)
C88A N90A C91A C96A 165.7(2)
N87A C89A N92A C94A 120.4(3)
N87A C89A N92A C91A -84.9(3)
N90A C91A N92A C94A -117.2(3)
C96A C91A N92A C94A -5.3(3)
N90A C91A N92A C89A 85.9(3)
C96A C91A N92A C89A -162.2(2)
C88A N90A C93A O93A 10.0(5)
C91A N90A C93A O93A 174.2(3)
C88A N90A C93A N95A -170.9(2)
C91A N90A C93A N95A -6.6(3)
C89A N92A C94A O94A -16.2(4)
C91A N92A C94A O94A -173.3(3)
C89A N92A C94A N97A 161.7(2)
C91A N92A C94A N97A 4.6(3)
O93A C93A N95A C98A -9.3(4)
N90A C93A N95A C98A 171.5(2)
O93A C93A N95A C96A -171.4(3)
N90A C93A N95A C96A 9.4(3)
C93A N95A C96A N97A -119.6(3)
C98A N95A C96A N97A 78.6(3)
C93A N95A C96A C91A -8.1(3)
C98A N95A C96A C91A -169.9(2)
N90A C91A C96A N97A 123.5(2)
N92A C91A C96A N97A 3.9(3)
N90A C91A C96A N95A 3.8(3)
N92A C91A C96A N95A -115.8(2)
O94A C94A N97A C96A 176.1(3)
N92A C94A N97A C96A -1.8(3)
O94A C94A N97A C99A 5.2(4)
N92A C94A N97A C99A -172.8(2)
N95A C96A N97A C94A 109.8(3)
C91A C96A N97A C94A -1.5(3)
N95A C96A N97A C99A -79.3(3)
C91A C96A N97A C99A 169.4(2)
C33A N30A C98A N95A -107.8(3)
C31A N30A C98A N95A 87.6(3)
C93A N95A C98A N30A 114.4(3)
C96A N95A C98A N30A -85.6(3)
C34A N32A C99A N97A 109.1(3)
C31A N32A C99A N97A -84.0(3)
C94A N97A C99A N32A -105.1(3)
C96A N97A C99A N32A 85.0(3)
C18B N11B C12B C13B -79.4(7)
C16B N11B C12B C13B 47.8(8)
C17B N11B C12B C13B 165.8(6)
N11B C12B C13B C14B -43.8(10)
C12B C13B C14B C24B 178.7(8)
C12B C13B C14B C15B 43.9(10)
C24B C14B C15B C16B 176.5(8)
C13B C14B C15B C16B -48.6(9)
C18B N11B C16B C15B 69.6(7)
C12B N11B C16B C15B -55.0(7)
C17B N11B C16B C15B -173.3(6)
C14B C15B C16B N11B 55.7(9)
C27B N21B C22B C23B 178.2(7)
C28B N21B C22B C23B -60.8(8)
C26B N21B C22B C23B 59.2(8)
N21B C22B C23B C24B -57.2(10)
C13B C14B C24B C25B 176.6(8)
C15B C14B C24B C25B -51.6(12)
C13B C14B C24B C23B 47.8(12)
C15B C14B C24B C23B 179.5(8)
C22B C23B C24B C14B -175.3(8)
C22B C23B C24B C25B 52.2(10)
C14B C24B C25B C26B 173.5(8)
C23B C24B C25B C26B -55.2(10)
C27B N21B C26B C25B -175.7(7)
C28B N21B C26B C25B 55.3(9)
C22B N21B C26B C25B -60.9(8)
C24B C25B C26B N21B 63.3(10)
C12D C13D C14D C24D 166.3(16)
C12D C13D C14D C15D -52.2(15)
C24D C14D C15D C16D -167.5(17)
C13D C14D C15D C16D 51.5(16)
C15D C14D C24D C23D -154.4(17)
C13D C14D C24D C23D -18(3)
C15D C14D C24D C25D 31(3)
C13D C14D C24D C25D 167.9(16)
C22D C23D C24D C14D -163.5(19)
C22D C23D C24D C25D 11(3)
C14D C24D C25D C26D -159.1(18)
C23D C24D C25D C26D 26(2)
C33B N30B C31B N32B -113.8(3)
C98B N30B C31B N32B 84.3(3)
C33B N30B C31B C36B -2.7(3)
C98B N30B C31B C36B -164.6(2)
N30B C31B N32B C34B 115.5(2)
C36B C31B N32B C34B 4.0(3)
N30B C31B N32B C99B -70.9(3)
C36B C31B N32B C99B 177.6(2)
C31B N30B C33B O33B -173.5(3)
C98B N30B C33B O33B -11.4(5)
C31B N30B C33B N35B 7.3(3)
C98B N30B C33B N35B 169.5(2)
C99B N32B C34B O34B 0.0(4)
C31B N32B C34B O34B 173.6(2)
C99B N32B C34B N37B -178.5(2)
C31B N32B C34B N37B -4.9(3)
O33B C33B N35B C38B 14.2(4)
N30B C33B N35B C38B -166.7(2)
O33B C33B N35B C36B 171.7(3)
N30B C33B N35B C36B -9.2(3)
C33B N35B C36B N37B 118.9(2)
C38B N35B C36B N37B -84.2(3)
C33B N35B C36B C31B 7.2(3)
C38B N35B C36B C31B 164.1(2)
N30B C31B C36B N35B -2.6(3)
N32B C31B C36B N35B 117.4(2)
N30B C31B C36B N37B -121.6(2)
N32B C31B C36B N37B -1.7(3)
O34B C34B N37B C39B -9.8(4)
N32B C34B N37B C39B 168.7(2)
O34B C34B N37B C36B -174.8(2)
N32B C34B N37B C36B 3.6(3)
N35B C36B N37B C34B -112.7(2)
C31B C36B N37B C34B -1.1(3)
N35B C36B N37B C39B 82.3(3)
C31B C36B N37B C39B -166.1(2)
C33B N35B C38B N40B -118.4(3)
C36B N35B C38B N40B 86.7(3)
C34B N37B C39B N42B 112.6(3)
C36B N37B C39B N42B -83.9(3)
N35B C38B N40B C43B 126.2(2)
N35B C38B N40B C41B -84.0(3)
C43B N40B C41B N42B -125.6(2)
C38B N40B C41B N42B 82.0(3)
C43B N40B C41B C46B -14.0(3)
C38B N40B C41B C46B -166.4(2)
N37B C39B N42B C44B -105.5(3)
N37B C39B N42B C41B 83.9(3)
N40B C41B N42B C44B 105.8(3)
C46B C41B N42B C44B -5.7(3)
N40B C41B N42B C39B -82.8(3)
C46B C41B N42B C39B 165.8(2)
C38B N40B C43B O43B -17.7(4)
C41B N40B C43B O43B -170.4(2)
C38B N40B C43B N45B 162.0(2)
C41B N40B C43B N45B 9.3(3)
C39B N42B C44B O44B 4.3(4)
C41B N42B C44B O44B 175.7(3)
C39B N42B C44B N47B -175.6(2)
C41B N42B C44B N47B -4.2(3)
O43B C43B N45B C46B 179.9(2)
N40B C43B N45B C46B 0.2(3)
O43B C43B N45B C48B -5.9(4)
N40B C43B N45B C48B 174.4(2)
C43B N45B C46B N47B 102.9(3)
C48B N45B C46B N47B -71.3(3)
C43B N45B C46B C41B -8.7(3)
C48B N45B C46B C41B 177.2(2)
N42B C41B C46B N45B 133.5(2)
N40B C41B C46B N45B 13.1(2)
N42B C41B C46B N47B 12.6(2)
N40B C41B C46B N47B -107.9(2)
O44B C44B N47B C49B -19.0(4)
N42B C44B N47B C49B 160.9(2)
O44B C44B N47B C46B -166.7(3)
N42B C44B N47B C46B 13.2(3)
N45B C46B N47B C44B -127.7(2)
C41B C46B N47B C44B -16.1(3)
N45B C46B N47B C49B 85.9(3)
C41B C46B N47B C49B -162.5(2)
C43B N45B C48B N50B -97.0(3)
C46B N45B C48B N50B 76.5(3)
C44B N47B C49B N52B 124.1(3)
C46B N47B C49B N52B -91.9(3)
N45B C48B N50B C53B 112.0(3)
N45B C48B N50B C51B -93.8(3)
C53B N50B C51B N52B -114.4(3)
C48B N50B C51B N52B 89.1(3)
C53B N50B C51B C56B -3.2(3)
C48B N50B C51B C56B -159.7(2)
N47B C49B N52B C54B -114.8(3)
N47B C49B N52B C51B 78.4(3)
N50B C51B N52B C54B 118.3(3)
C56B C51B N52B C54B 6.3(3)
N50B C51B N52B C49B -73.8(3)
C56B C51B N52B C49B 174.3(2)
C51B N50B C53B O53B -172.2(3)
C48B N50B C53B O53B -15.8(4)
C51B N50B C53B N55B 7.5(3)
C48B N50B C53B N55B 163.9(2)
C49B N52B C54B O54B 3.5(5)
C51B N52B C54B O54B 171.5(3)
C49B N52B C54B N57B -175.7(2)
C51B N52B C54B N57B -7.6(3)
O53B C53B N55B C58B 9.5(4)
N50B C53B N55B C58B -170.2(2)
O53B C53B N55B C56B 170.6(3)
N50B C53B N55B C56B -9.1(3)
C53B N55B C56B N57B 118.5(2)
C58B N55B C56B N57B -80.6(3)
C53B N55B C56B C51B 6.8(3)
C58B N55B C56B C51B 167.7(2)
N50B C51B C56B N57B -121.9(2)
N52B C51B C56B N57B -2.7(3)
N50B C51B C56B N55B -2.0(3)
N52B C51B C56B N55B 117.2(2)
O54B C54B N57B C56B -173.5(3)
N52B C54B N57B C56B 5.6(3)
O54B C54B N57B C59B -7.1(5)
N52B C54B N57B C59B 172.0(2)
N55B C56B N57B C54B -112.8(3)
C51B C56B N57B C54B -1.6(3)
N55B C56B N57B C59B 80.9(3)
C51B C56B N57B C59B -167.9(2)
C53B N55B C58B N60B -115.5(3)
C56B N55B C58B N60B 85.3(3)
C54B N57B C59B N62B 110.5(3)
C56B N57B C59B N62B -84.6(3)
N55B C58B N60B C63B 116.1(3)
N55B C58B N60B C61B -86.2(3)
C63B N60B C61B N62B -117.9(3)
C58B N60B C61B N62B 82.4(3)
C63B N60B C61B C66B -6.3(3)
C58B N60B C61B C66B -165.9(2)
N57B C59B N62B C64B -111.9(3)
N57B C59B N62B C61B 84.4(3)
N60B C61B N62B C64B 112.9(3)
C66B C61B N62B C64B 1.6(3)
N60B C61B N62B C59B -81.8(3)
C66B C61B N62B C59B 166.8(2)
C61B N60B C63B O63B -173.6(3)
C58B N60B C63B O63B -13.9(4)
C61B N60B C63B N65B 6.0(3)
C58B N60B C63B N65B 165.7(2)
C59B N62B C64B O64B 7.5(4)
C61B N62B C64B O64B 172.7(3)
C59B N62B C64B N67B -172.5(2)
C61B N62B C64B N67B -7.2(3)
O63B C63B N65B C66B 176.6(3)
N60B C63B N65B C66B -2.9(3)
O63B C63B N65B C68B 7.8(5)
N60B C63B N65B C68B -171.7(3)
C63B N65B C66B N67B 110.6(3)
C68B N65B C66B N67B -80.7(3)
C63B N65B C66B C61B -1.0(3)
C68B N65B C66B C61B 167.8(2)
N60B C61B C66B N65B 4.2(3)
N62B C61B C66B N65B 123.9(2)
N60B C61B C66B N67B -115.5(2)
N62B C61B C66B N67B 4.3(3)
O64B C64B N67B C69B -12.6(4)
N62B C64B N67B C69B 167.4(2)
O64B C64B N67B C66B -169.6(3)
N62B C64B N67B C66B 10.4(3)
N65B C66B N67B C64B -121.1(3)
C61B C66B N67B C64B -9.1(3)
N65B C66B N67B C69B 82.2(3)
C61B C66B N67B C69B -165.7(2)
C63B N65B C68B N70B -108.2(3)
C66B N65B C68B N70B 84.2(3)
C64B N67B C69B N72B 119.4(3)
C66B N67B C69B N72B -85.9(3)
N65B C68B N70B C73B 111.9(3)
N65B C68B N70B C71B -85.9(3)
C73B N70B C71B N72B -114.7(3)
C68B N70B C71B N72B 81.5(3)
C73B N70B C71B C76B -4.1(3)
C68B N70B C71B C76B -167.9(2)
N70B C71B N72B C74B 111.2(3)
C76B C71B N72B C74B 0.0(3)
N70B C71B N72B C69B -80.0(3)
C76B C71B N72B C69B 168.8(2)
N67B C69B N72B C74B -107.6(3)
N67B C69B N72B C71B 84.6(3)
C68B N70B C73B O73B -11.9(5)
C71B N70B C73B O73B -175.8(3)
C68B N70B C73B N75B 168.3(3)
C71B N70B C73B N75B 4.4(3)
C71B N72B C74B O74B 177.4(3)
C69B N72B C74B O74B 8.4(4)
C71B N72B C74B N77B -1.6(3)
C69B N72B C74B N77B -170.6(2)
O73B C73B N75B C78B 6.0(5)
N70B C73B N75B C78B -174.3(2)
O73B C73B N75B C76B 177.4(3)
N70B C73B N75B C76B -2.9(3)
C73B N75B C76B N77B 112.2(3)
C78B N75B C76B N77B -76.4(3)
C73B N75B C76B C71B 0.3(3)
C78B N75B C76B C71B 171.8(2)
N70B C71B C76B N77B -117.3(2)
N72B C71B C76B N77B 1.5(3)
N70B C71B C76B N75B 2.1(3)
N72B C71B C76B N75B 120.9(2)
O74B C74B N77B C76B -176.3(3)
N72B C74B N77B C76B 2.7(3)
O74B C74B N77B C79B -13.2(4)
N72B C74B N77B C79B 165.8(2)
N75B C76B N77B C74B -113.7(3)
C71B C76B N77B C74B -2.6(3)
N75B C76B N77B C79B 83.5(3)
C71B C76B N77B C79B -165.4(2)
C73B N75B C78B N80B -105.2(3)
C76B N75B C78B N80B 84.2(3)
C74B N77B C79B N82B 108.6(3)
C76B N77B C79B N82B -90.1(3)
N75B C78B N80B C83B 113.5(3)
N75B C78B N80B C81B -91.3(3)
C83B N80B C81B N82B -120.0(3)
C78B N80B C81B N82B 82.7(3)
C83B N80B C81B C86B -8.4(3)
C78B N80B C81B C86B -165.7(2)
N80B C81B N82B C84B 114.4(3)
C86B C81B N82B C84B 2.7(3)
N80B C81B N82B C79B -74.2(3)
C86B C81B N82B C79B 174.1(2)
N77B C79B N82B C84B -108.6(3)
N77B C79B N82B C81B 80.8(4)
C78B N80B C83B O83B -11.4(4)
C81B N80B C83B O83B -168.9(3)
C78B N80B C83B N85B 168.8(2)
C81B N80B C83B N85B 11.3(3)
C81B N82B C84B O84B 171.3(3)
C79B N82B C84B O84B -0.2(5)
C81B N82B C84B N87B -7.4(3)
C79B N82B C84B N87B -178.9(2)
O83B C83B N85B C88B 11.0(4)
N80B C83B N85B C88B -169.2(2)
O83B C83B N85B C86B 170.7(3)
N80B C83B N85B C86B -9.5(3)
C83B N85B C86B N87B 115.9(3)
C88B N85B C86B N87B -84.5(3)
C83B N85B C86B C81B 4.1(3)
C88B N85B C86B C81B 163.7(2)
N82B C81B C86B N85B 122.9(2)
N80B C81B C86B N85B 2.5(3)
N82B C81B C86B N87B 2.8(3)
N80B C81B C86B N87B -117.6(2)
O84B C84B N87B C89B -10.8(4)
N82B C84B N87B C89B 167.9(2)
O84B C84B N87B C86B -169.3(3)
N82B C84B N87B C86B 9.5(3)
N85B C86B N87B C84B -119.3(3)
C81B C86B N87B C84B -7.6(3)
N85B C86B N87B C89B 82.5(3)
C81B C86B N87B C89B -165.7(2)
C83B N85B C88B N90B -117.5(3)
C86B N85B C88B N90B 84.9(3)
C84B N87B C89B N92B 122.0(3)
C86B N87B C89B N92B -81.7(3)
N85B C88B N90B C93B 122.1(3)
N85B C88B N90B C91B -84.6(3)
C93B N90B C91B N92B -119.2(2)
C88B N90B C91B N92B 85.2(3)
C93B N90B C91B C96B -8.4(3)
C88B N90B C91B C96B -164.0(2)
N87B C89B N92B C94B -115.3(3)
N87B C89B N92B C91B 84.4(3)
N90B C91B N92B C94B 111.7(2)
C96B C91B N92B C94B 0.8(3)
N90B C91B N92B C89B -86.5(3)
C96B C91B N92B C89B 162.6(2)
C91B N90B C93B O93B -173.1(2)
C88B N90B C93B O93B -17.7(4)
C91B N90B C93B N95B 6.6(3)
C88B N90B C93B N95B 162.0(2)
C89B N92B C94B O94B 12.2(4)
C91B N92B C94B O94B 174.3(3)
C89B N92B C94B N97B -168.3(2)
C91B N92B C94B N97B -6.2(3)
O93B C93B N95B C96B 178.1(3)
N90B C93B N95B C96B -1.6(3)
O93B C93B N95B C98B -1.8(4)
N90B C93B N95B C98B 178.5(2)
C93B N95B C96B N97B 108.7(3)
C98B N95B C96B N97B -71.3(3)
C93B N95B C96B C91B -3.5(3)
C98B N95B C96B C91B 176.5(2)
N90B C91B C96B N95B 6.8(2)
N92B C91B C96B N95B 125.4(2)
N90B C91B C96B N97B -114.1(2)
N92B C91B C96B N97B 4.5(2)
O94B C94B N97B C99B -16.8(4)
N92B C94B N97B C99B 163.8(2)
O94B C94B N97B C96B -171.0(3)
N92B C94B N97B C96B 9.5(3)
N95B C96B N97B C94B -120.8(2)
C91B C96B N97B C94B -8.7(3)
N95B C96B N97B C99B 85.2(3)
C91B C96B N97B C99B -162.7(2)
C93B N95B C98B N30B -101.8(3)
C96B N95B C98B N30B 78.3(3)
C33B N30B C98B N95B 106.9(3)
C31B N30B C98B N95B -92.9(3)
C34B N32B C99B N97B -107.4(3)
C31B N32B C99B N97B 79.7(3)
C94B N97B C99B N32B 114.6(3)
C96B N97B C99B N32B -93.6(3)
O29W O29V O29U O36W -119.4(15)
